data_4345148
loop_
_publ_author_name
'Rej, Supriya'
'Majumdar, Moumita'
'Kando, Shun'
'Sugino, Yoshitaka'
'Tsurugi, Hayato'
'Mashima, Kazushi'

_publ_section_title
;
 Mixed Ligated Tris(amidinate)dimolybdenum Complexes as Catalysts for
 Radical Addition of CCl4 to 1-Hexene: Leaving Ligand Lability Controls
 Catalyst Activity.
;
_journal_issue 1
_journal_name_full 'Inorganic chemistry'
_journal_page_first 634
_journal_page_last 644
_journal_paper_doi 10.1021/acs.inorgchem.6b02525
_journal_volume 56
_journal_year 2017
_chemical_formula_moiety 'C46 H44 F3 Mo2 N6 O9 S, C4 H8 O'
_chemical_formula_sum 'C50 H53 F3 Mo2 N6 O10 S'
_chemical_formula_weight 1178.94
_space_group_crystal_system monoclinic
_space_group_IT_number 14
_space_group_name_Hall '-P 2yn'
_space_group_name_H-M_alt 'P 1 21/n 1'
_symmetry_space_group_name_Hall '-P 2yn'
_symmetry_space_group_name_H-M 'P 1 21/n 1'
_atom_sites_solution_hydrogens geom
_atom_sites_solution_primary direct
_atom_sites_solution_secondary difmap
_cell_angle_alpha 90.0000
_cell_angle_beta 93.198(3)
_cell_angle_gamma 90.0000
_cell_formula_units_Z 4
_cell_length_a 11.378(4)
_cell_length_b 17.425(7)
_cell_length_c 25.546(10)
_cell_measurement_reflns_used 8188
_cell_measurement_temperature 113
_cell_measurement_theta_max 27.48
_cell_measurement_theta_min 3.03
_cell_volume 5057(3)
_computing_cell_refinement CrystalClear
_computing_data_collection 'CrystalClear (Rigaku Inc., 2007)'
_computing_data_reduction CrystalClear
_computing_molecular_graphics 'CrystalStructure 4.1'
_computing_publication_material 'CrystalStructure 4.1 (Rigaku, 2014)'
_computing_structure_refinement 'SHELXL2013 (Sheldrick, 2008)'
_computing_structure_solution 'SHELXS2013 (Sheldrick, 2008)'
_diffrn_ambient_temperature 113
_diffrn_detector_area_resol_mean 7.314
_diffrn_measured_fraction_theta_full 0.997
_diffrn_measured_fraction_theta_max 0.997
_diffrn_measurement_device_type 'Rigaku Mercury70'
_diffrn_measurement_method \w
_diffrn_radiation_type 'Mo K\a'
_diffrn_radiation_wavelength 0.71075
_diffrn_reflns_av_R_equivalents 0.0837
_diffrn_reflns_Laue_measured_fraction_full 0.997
_diffrn_reflns_Laue_measured_fraction_max 0.997
_diffrn_reflns_limit_h_max 14
_diffrn_reflns_limit_h_min -14
_diffrn_reflns_limit_k_max 21
_diffrn_reflns_limit_k_min -20
_diffrn_reflns_limit_l_max 31
_diffrn_reflns_limit_l_min -29
_diffrn_reflns_number 43498
_diffrn_reflns_point_group_measured_fraction_full 0.997
_diffrn_reflns_point_group_measured_fraction_max 0.997
_diffrn_reflns_theta_full 25.242
_diffrn_reflns_theta_max 25.999
_diffrn_reflns_theta_min 3.287
_diffrn_standards_number 0
_exptl_absorpt_coefficient_mu 0.611
_exptl_absorpt_correction_T_max 0.952
_exptl_absorpt_correction_T_min 0.808
_exptl_absorpt_correction_type multi-scan
_exptl_absorpt_process_details 'REQAB (Rigaku, 1998)'
_exptl_crystal_colour yellow
_exptl_crystal_density_diffrn 1.548
_exptl_crystal_density_method 'not measured'
_exptl_crystal_description block
_exptl_crystal_F_000 2408.00
_exptl_crystal_size_max 0.170
_exptl_crystal_size_mid 0.120
_exptl_crystal_size_min 0.080
_refine_diff_density_max 1.42
_refine_diff_density_min -0.94
_refine_ls_extinction_method none
_refine_ls_goodness_of_fit_ref 1.176
_refine_ls_hydrogen_treatment constr
_refine_ls_number_parameters 658
_refine_ls_number_reflns 9909
_refine_ls_number_restraints 0
_refine_ls_R_factor_all 0.1146
_refine_ls_R_factor_gt 0.0963
_refine_ls_shift/su_max 0.000
_refine_ls_structure_factor_coef Fsqd
_refine_ls_weighting_details 'w = 1/[\s^2^(Fo^2^)+(0.0606P)^2^+23.3835P] where P=(Fo^2^+2Fc^2^)/3'
_refine_ls_weighting_scheme calc
_refine_ls_wR_factor_gt 0.1936
_refine_ls_wR_factor_ref 0.2055
_reflns_number_gt 8317
_reflns_number_total 9909
_reflns_threshold_expression F^2^>2.0\s(F^2^)
_cod_data_source_file ic6b02525_si_002.cif
_cod_data_source_block Mo2-1g
_cod_database_code 4345148
_shelxl_res_file
;
TITL Mo2-1g
CELL  0.71075 11.37790 17.42510 25.54620 90.00000 93.19800 90.00000
ZERR  4 0.00440 0.00660 0.01000 0.00000 0.00340 0.00000
LATT 1
SYMM .50-X, .50+Y, .50-Z
SFAC H F MO N O S C
UNIT 212 12 8 24 40 4 200
SHEL 6.790236 0.810668
L.S. 30
FMAP 2
PLAN -20
WPDB -2
HTAB
BOND $H
CONF
LIST 4
TEMP -159.8
ACTA
SIZE 0.170 0.120 0.080
WGHT    0.060600   23.383499
FVAR       0.50782
MO1   3    0.347496    0.198984    0.116933    11.00000    0.03792    0.03224 =
         0.03030   -0.00285    0.00627   -0.00258
MO2   3    0.342971    0.226701    0.196649    11.00000    0.03931    0.03205 =
         0.02956   -0.00139    0.00499   -0.00349
S3    6    0.601168    0.163254    0.173822    11.00000    0.04568    0.04644 =
         0.05540    0.00213    0.00358    0.00065
F50   2    0.714501    0.060600    0.230136    11.00000    0.06895    0.08838 =
         0.10547    0.03036   -0.01340    0.00844
F51   2    0.548259    0.022021    0.197000    11.00000    0.06428    0.04262 =
         0.11460    0.01799    0.02212   -0.00006
F52   2    0.695747    0.033404    0.148150    11.00000    0.07643    0.05680 =
         0.12299    0.00458    0.03803    0.01388
O1    5    0.533113    0.157398    0.123056    11.00000    0.03813    0.05552 =
         0.04775   -0.00722    0.00165    0.00396
O2    5    0.525193    0.184127    0.216876    11.00000    0.04819    0.03913 =
         0.03679   -0.00315    0.00026    0.00061
O3    5    0.710463    0.204045    0.173615    11.00000    0.04086    0.06362 =
         0.07257    0.00032    0.00054   -0.01537
O4    5    0.420370    0.410317   -0.113869    11.00000    0.15555    0.07312 =
         0.08571    0.02254    0.00841    0.00007
O5    5    0.551362    0.517160    0.360106    11.00000    0.06999    0.04965 =
         0.05130   -0.01874    0.00072   -0.01386
O6    5    0.063598    0.263120   -0.114235    11.00000    0.14003    0.05152 =
         0.04255   -0.00747   -0.02873    0.01473
O7    5   -0.087798    0.353582    0.359051    11.00000    0.12304    0.05362 =
         0.06691   -0.00119    0.05639    0.00094
O8    5    0.267974   -0.137980   -0.030519    11.00000    0.08783    0.05548 =
         0.04719   -0.02240    0.01639   -0.00450
O9    5    0.303482    0.021366    0.427372    11.00000    0.08536    0.07192 =
         0.04027    0.00917    0.00324   -0.00331
O10   5    0.843965    0.385744    0.092469    11.00000    0.09470    0.08659 =
         0.09561   -0.00686    0.02478    0.00120
N1    4    0.416538    0.308906    0.097581    11.00000    0.03948    0.03667 =
         0.03021    0.00271    0.00628   -0.00662
N2    4    0.420212    0.337606    0.185365    11.00000    0.03526    0.03242 =
         0.03439   -0.00095    0.00210   -0.00394
N3    4    0.177571    0.239753    0.100121    11.00000    0.04082    0.03266 =
         0.03300   -0.00510    0.00115   -0.00498
N4    4    0.170527    0.270845    0.186813    11.00000    0.03641    0.03297 =
         0.03576   -0.00735    0.00711   -0.00590
N5    4    0.296984    0.081736    0.129436    11.00000    0.04120    0.03086 =
         0.03416   -0.00528    0.00919   -0.00265
N6    4    0.291079    0.113546    0.216823    11.00000    0.03944    0.03181 =
         0.02952   -0.00333    0.00966   -0.00660
C1    7    0.444175    0.359027    0.136124    11.00000    0.03583    0.03964 =
         0.02869   -0.00528   -0.00178    0.00093
C2    7    0.119091    0.271607    0.138527    11.00000    0.03831    0.03460 =
         0.03859   -0.00043    0.00142   -0.00294
AFIX  43
H2    1    0.043646    0.293987    0.131723    11.00000   -1.20000
AFIX   0
C3    7    0.284146    0.060440    0.179299    11.00000    0.03978    0.02268 =
         0.04220    0.00158    0.00272   -0.00554
AFIX  43
H3    1    0.270312    0.008220    0.187692    11.00000   -1.20000
AFIX   0
C4    7    0.429083    0.333773    0.044733    11.00000    0.04019    0.05756 =
         0.03903   -0.00911    0.01373   -0.02258
C5    7    0.403674    0.407492    0.027278    11.00000    0.07407    0.07865 =
         0.04549    0.02830    0.01270   -0.00571
AFIX  43
H5    1    0.383114    0.444262    0.052657    11.00000   -1.20000
AFIX   0
C6    7    0.405869    0.431633   -0.023881    11.00000    0.09702    0.10093 =
         0.04608    0.01697    0.01571   -0.01197
AFIX  43
H6    1    0.394228    0.484091   -0.032878    11.00000   -1.20000
AFIX   0
C7    7    0.423923    0.381723   -0.058775    11.00000    0.08080    0.06212 =
         0.07840    0.02163    0.00934   -0.02032
C8    7    0.451380    0.308162   -0.049517    11.00000    0.10950    0.08350 =
         0.04563   -0.03201    0.01421   -0.00521
AFIX  43
H8    1    0.468370    0.274230   -0.077204    11.00000   -1.20000
AFIX   0
C9    7    0.454251    0.281605    0.005877    11.00000    0.11652    0.06811 =
         0.05839   -0.02279    0.03691   -0.03892
AFIX  43
H9    1    0.472987    0.229835    0.014502    11.00000   -1.20000
AFIX   0
C10   7    0.429105    0.355344   -0.148570    11.00000    0.17407    0.10022 =
         0.16012   -0.07713    0.12925   -0.04818
AFIX  33
H10A  1    0.426245    0.377547   -0.183864    11.00000   -1.20000
H10B  1    0.503895    0.328199   -0.141947    11.00000   -1.20000
H10C  1    0.363696    0.319244   -0.145806    11.00000   -1.20000
AFIX   0
C11   7    0.456104    0.388208    0.227350    11.00000    0.03318    0.03415 =
         0.03332   -0.00259    0.00711   -0.01008
C12   7    0.446627    0.466656    0.224866    11.00000    0.03377    0.04391 =
         0.03387    0.00072    0.00279   -0.00259
AFIX  43
H12   1    0.416510    0.490014    0.193300    11.00000   -1.20000
AFIX   0
C13   7    0.480377    0.512906    0.267829    11.00000    0.03568    0.03464 =
         0.04572   -0.00775    0.00491   -0.00272
AFIX  43
H13   1    0.475479    0.567189    0.265021    11.00000   -1.20000
AFIX   0
C14   7    0.520995    0.479215    0.314514    11.00000    0.04299    0.04347 =
         0.03447   -0.01274    0.00773   -0.01337
C15   7    0.531244    0.400668    0.316591    11.00000    0.09983    0.04380 =
         0.03449   -0.00067   -0.01628   -0.00386
AFIX  43
H15   1    0.561295    0.376966    0.348045    11.00000   -1.20000
AFIX   0
C16   7    0.498820    0.355887    0.274013    11.00000    0.09727    0.03271 =
         0.03750   -0.00228   -0.00357   -0.00565
AFIX  43
H16   1    0.505866    0.301683    0.276665    11.00000   -1.20000
AFIX   0
C17   7    0.538287    0.595626    0.360306    11.00000    0.05102    0.07025 =
         0.06434   -0.00780    0.00554   -0.00125
AFIX  33
H17A  1    0.562898    0.615737    0.395030    11.00000   -1.20000
H17B  1    0.587106    0.618338    0.333944    11.00000   -1.20000
H17C  1    0.455542    0.608713    0.352085    11.00000   -1.20000
AFIX   0
C18   7    0.136848    0.248294    0.046373    11.00000    0.03282    0.04413 =
         0.03041   -0.00023    0.00355   -0.00552
C19   7    0.114491    0.319338    0.024275    11.00000    0.04194    0.03803 =
         0.04297    0.00101    0.00500    0.00147
AFIX  43
H19   1    0.116877    0.363769    0.045859    11.00000   -1.20000
AFIX   0
C20   7    0.088514    0.326535   -0.029250    11.00000    0.05871    0.04262 =
         0.04246    0.00754   -0.00449    0.00157
AFIX  43
H20   1    0.074147    0.375728   -0.044309    11.00000   -1.20000
AFIX   0
C21   7    0.083678    0.261837   -0.060460    11.00000    0.07843    0.04294 =
         0.03596   -0.00567   -0.01592    0.00663
C22   7    0.104973    0.190344   -0.038622    11.00000    0.09289    0.04640 =
         0.04113   -0.01321   -0.01472    0.00649
AFIX  43
H22   1    0.101386    0.145971   -0.060258    11.00000   -1.20000
AFIX   0
C23   7    0.131707    0.183067    0.015049    11.00000    0.07816    0.03494 =
         0.04011   -0.00566   -0.01012    0.00303
AFIX  43
H23   1    0.146302    0.133894    0.030101    11.00000   -1.20000
AFIX   0
C24   7    0.067980    0.335654   -0.139960    11.00000    0.08576    0.05737 =
         0.04891    0.01062   -0.00395    0.02160
AFIX  33
H24A  1    0.052312    0.328578   -0.177763    11.00000   -1.20000
H24B  1    0.008422    0.369853   -0.126405    11.00000   -1.20000
H24C  1    0.146215    0.358355   -0.133381    11.00000   -1.20000
AFIX   0
C25   7    0.099761    0.293281    0.229025    11.00000    0.04302    0.03486 =
         0.03826   -0.00647    0.01130   -0.00616
C26   7    0.156036    0.330289    0.272148    11.00000    0.05711    0.02659 =
         0.03887   -0.00206    0.01681   -0.00126
AFIX  43
H26   1    0.237556    0.342003    0.271957    11.00000   -1.20000
AFIX   0
C27   7    0.092138    0.350187    0.315790    11.00000    0.07559    0.02701 =
         0.03408   -0.00274    0.00413    0.00185
AFIX  43
H27   1    0.130766    0.374486    0.345266    11.00000   -1.20000
AFIX   0
C28   7   -0.026193    0.334398    0.315674    11.00000    0.06354    0.05037 =
         0.04436    0.00107    0.02193   -0.00145
C29   7   -0.081855    0.298290    0.273097    11.00000    0.04567    0.06026 =
         0.05451   -0.00890    0.01901   -0.00731
AFIX  43
H29   1   -0.163779    0.287697    0.272929    11.00000   -1.20000
AFIX   0
C30   7   -0.018419    0.277448    0.230568    11.00000    0.04441    0.06550 =
         0.04471   -0.00535    0.01578   -0.00735
AFIX  43
H30   1   -0.057459    0.251634    0.201823    11.00000   -1.20000
AFIX   0
PART 1
C31B  7   -0.187977    0.341374    0.366607    10.50000    0.13558    0.12995 =
         0.09454   -0.01368    0.07729   -0.03623
AFIX  33
H31A  1   -0.206177    0.361876    0.400948    10.50000   -1.50000
H31B  1   -0.238319    0.366250    0.339230    10.50000   -1.50000
H31C  1   -0.202224    0.285908    0.365886    10.50000   -1.50000
AFIX   0
PART 2
C31   7   -0.049069    0.394184    0.398399    10.50000    0.06540    0.06297 =
         0.04200   -0.02645    0.01956   -0.00914
AFIX  33
H31D  1   -0.110592    0.398988    0.423561    10.50000   -1.50000
H31E  1    0.020158    0.369185    0.415389    10.50000   -1.50000
H31F  1   -0.027276    0.445302    0.386214    10.50000   -1.50000
AFIX   0
PART 0
C32   7    0.284162    0.023928    0.090386    11.00000    0.04875    0.02624 =
         0.02672   -0.00581    0.00807    0.00158
C33   7    0.350920    0.030200    0.046116    11.00000    0.06729    0.05153 =
         0.04284   -0.01544    0.01256   -0.01728
AFIX  43
H33   1    0.402635    0.072583    0.043125    11.00000   -1.20000
AFIX   0
C34   7    0.342793   -0.024243    0.006727    11.00000    0.07089    0.06489 =
         0.04981   -0.02161    0.02909   -0.02457
AFIX  43
H34   1    0.388336   -0.018527   -0.023085    11.00000   -1.20000
AFIX   0
C35   7    0.269015   -0.087027    0.010228    11.00000    0.05095    0.04070 =
         0.04038   -0.01173    0.01204    0.00044
C36   7    0.201992   -0.092516    0.052764    11.00000    0.05811    0.04137 =
         0.04589   -0.00909    0.00939   -0.01249
AFIX  43
H36   1    0.149548   -0.134542    0.055618    11.00000   -1.20000
AFIX   0
C37   7    0.209868   -0.037340    0.091741    11.00000    0.05052    0.03835 =
         0.03982   -0.01127    0.01190   -0.01394
AFIX  43
H37   1    0.161467   -0.042354    0.120670    11.00000   -1.20000
AFIX   0
C38   7    0.208212   -0.209098   -0.024256    11.00000    0.11525    0.04308 =
         0.07096   -0.02400    0.00241   -0.00314
AFIX  33
H38A  1    0.213920   -0.240183   -0.055983    11.00000   -1.20000
H38B  1    0.244468   -0.236784    0.005886    11.00000   -1.20000
H38C  1    0.125203   -0.199174   -0.018370    11.00000   -1.20000
AFIX   0
C39   7    0.291362    0.088545    0.270033    11.00000    0.03794    0.03416 =
         0.03042    0.00258    0.00692   -0.01185
C40   7    0.248236    0.136815    0.307503    11.00000    0.05308    0.03862 =
         0.03875   -0.00282    0.00995   -0.00664
AFIX  43
H40   1    0.216915    0.185190    0.296716    11.00000   -1.20000
AFIX   0
C41   7    0.248948    0.117355    0.360136    11.00000    0.05099    0.04863 =
         0.03638   -0.00029    0.00523   -0.00446
AFIX  43
H41   1    0.217912    0.151507    0.384855    11.00000   -1.20000
AFIX   0
C42   7    0.296038    0.046757    0.376119    11.00000    0.05479    0.05957 =
         0.03377    0.00014    0.00295   -0.00905
C43   7    0.336920   -0.003041    0.339331    11.00000    0.06202    0.03095 =
         0.04583    0.00611    0.00219   -0.00207
AFIX  43
H43   1    0.364194   -0.052477    0.349945    11.00000   -1.20000
AFIX   0
C44   7    0.338736    0.017880    0.287532    11.00000    0.05627    0.03456 =
         0.03667   -0.00104    0.00562   -0.00706
AFIX  43
H44   1    0.372390   -0.015776    0.263230    11.00000   -1.20000
AFIX   0
C45   7    0.275239    0.076111    0.466434    11.00000    0.08785    0.09549 =
         0.04090    0.00725    0.00082   -0.00266
AFIX  33
H45A  1    0.283388    0.052126    0.501145    11.00000   -1.20000
H45B  1    0.328951    0.119961    0.465225    11.00000   -1.20000
H45C  1    0.194021    0.093763    0.459702    11.00000   -1.20000
AFIX   0
C46   7    0.733563    0.378595    0.115800    11.00000    0.08882    0.10302 =
         0.08757   -0.02344    0.04680   -0.03217
AFIX  23
H46A  1    0.715127    0.323838    0.121632    11.00000   -1.20000
H46B  1    0.670011    0.401075    0.092587    11.00000   -1.20000
AFIX   0
C47   7    0.743568    0.421210    0.167694    11.00000    0.06289    0.08700 =
         0.06034   -0.00407    0.02684   -0.00444
AFIX  23
H47A  1    0.679165    0.459021    0.170145    11.00000   -1.20000
H47B  1    0.741983    0.385220    0.197632    11.00000   -1.20000
AFIX   0
C48   7    0.859544    0.459943    0.166304    11.00000    0.06564    0.14829 =
         0.06418   -0.02351    0.00205   -0.02356
AFIX  23
H48A  1    0.921455    0.431333    0.186895    11.00000   -1.20000
H48B  1    0.856074    0.513201    0.179625    11.00000   -1.20000
AFIX   0
C49   7    0.880754    0.458280    0.107030    11.00000    0.08677    0.12287 =
         0.08312   -0.00420   -0.00301   -0.03874
AFIX  23
H49A  1    0.833652    0.498114    0.087836    11.00000   -1.20000
H49B  1    0.965025    0.465900    0.100731    11.00000   -1.20000
AFIX   0
C50   7    0.640815    0.064679    0.188036    11.00000    0.04731    0.04045 =
         0.09257    0.01190    0.00787    0.00304
HKLF 4
 
REM  Rej-102
REM R1 =  0.0963 for    8317 Fo > 4sig(Fo)  and  0.1146 for all    9909 data
REM    658 parameters refined using      0 restraints
 
END  
     
WGHT      0.0592     23.3108 

REM Instructions for potential hydrogen bonds
EQIV $1 -x+1/2, y+1/2, -z+1/2
HTAB C5 O9_$1
EQIV $2 x+1/2, -y+1/2, z+1/2
HTAB C15 O6_$2
HTAB C16 O2
HTAB C31 F51_$1
HTAB C31 F52_$1
EQIV $3 x-1/2, -y+1/2, z+1/2
HTAB C45 O10_$3
HTAB C46 O3
EQIV $4 -x+3/2, y+1/2, -z+1/2
HTAB C48 F50_$4

REM Highest difference peak  1.423,  deepest hole -0.942,  1-sigma level  0.114
Q1    1   0.4938  0.3363 -0.1088  11.00000  0.05    1.42
Q2    1   0.5205  0.2609 -0.0336  11.00000  0.05    1.20
Q3    1   0.9195  0.3911  0.1421  11.00000  0.05    1.00
Q4    1   0.5209  0.2529  0.0292  11.00000  0.05    0.82
Q5    1   0.3516  0.3431  0.1148  11.00000  0.05    0.74
Q6    1   0.4443  0.3967 -0.1467  11.00000  0.05    0.71
Q7    1   0.3406  0.1768  0.1990  11.00000  0.05    0.69
Q8    1   0.3410  0.3774  0.1982  11.00000  0.05    0.68
Q9    1   0.4822  0.4184  0.1333  11.00000  0.05    0.67
Q10   1   0.3455  0.2036  0.2701  11.00000  0.05    0.65
Q11   1   0.4624  0.2977 -0.0066  11.00000  0.05    0.65
Q12   1   0.4304  0.3777 -0.0266  11.00000  0.05    0.61
Q13   1   0.6791  0.4579  0.1241  11.00000  0.05    0.59
Q14   1   0.4590  0.2749  0.0701  11.00000  0.05    0.59
Q15   1   0.4808  0.3384 -0.0649  11.00000  0.05    0.57
Q16   1   0.3518  0.2265  0.0379  11.00000  0.05    0.54
Q17   1   0.3265  0.3405  0.2784  11.00000  0.05    0.52
Q18   1   0.3488  0.2594  0.1161  11.00000  0.05    0.50
Q19   1   0.3594  0.1855  0.1484  11.00000  0.05    0.46
Q20   1   0.6351  0.5149  0.3962  11.00000  0.05    0.45
;

loop_
_symmetry_equiv_pos_site_id
_space_group_symop_operation_xyz
1 +X,+Y,+Z
2 1/2-X,1/2+Y,1/2-Z
3 -X,-Y,-Z
4 1/2+X,1/2-Y,1/2+Z

loop_
_atom_site_label
_atom_site_type_symbol
_atom_site_fract_x
_atom_site_fract_y
_atom_site_fract_z
_atom_site_U_iso_or_equiv
_atom_site_adp_type
_atom_site_occupancy
_atom_site_site_symmetry_multiplicity
_atom_site_calc_flag
_atom_site_refinement_flags
Mo1 Mo 0.34750(5) 0.19898(4) 0.11693(2) 0.03332(18) Uani 1 4 d .
Mo2 Mo 0.34297(5) 0.22670(4) 0.19665(2) 0.03353(18) Uani 1 4 d .
S3 S 0.60117(18) 0.16325(12) 0.17382(9) 0.0491(5) Uani 1 4 d .
F50 F 0.7145(5) 0.0606(4) 0.2301(3) 0.0883(19) Uani 1 4 d .
F51 F 0.5483(5) 0.0220(3) 0.1970(2) 0.0732(16) Uani 1 4 d .
F52 F 0.6957(5) 0.0334(3) 0.1482(3) 0.0842(18) Uani 1 4 d .
O1 O 0.5331(4) 0.1574(3) 0.1231(2) 0.0472(13) Uani 1 4 d .
O2 O 0.5252(4) 0.1841(3) 0.21688(19) 0.0414(12) Uani 1 4 d .
O3 O 0.7105(5) 0.2040(4) 0.1736(2) 0.0591(16) Uani 1 4 d .
O4 O 0.4204(9) 0.4103(5) -0.1139(3) 0.105(3) Uani 1 4 d .
O5 O 0.5514(5) 0.5172(3) 0.3601(2) 0.0571(16) Uani 1 4 d .
O6 O 0.0636(7) 0.2631(4) -0.1142(2) 0.079(2) Uani 1 4 d .
O7 O -0.0878(8) 0.3536(4) 0.3590(3) 0.079(2) Uani 1 4 d .
O8 O 0.2680(6) -0.1380(4) -0.0305(2) 0.0630(17) Uani 1 4 d .
O9 O 0.3035(6) 0.0214(4) 0.4274(2) 0.0659(17) Uani 1 4 d .
O10 O 0.8440(7) 0.3857(5) 0.0925(3) 0.092(2) Uani 1 4 d .
N1 N 0.4165(5) 0.3089(3) 0.0976(2) 0.0353(13) Uani 1 4 d .
N2 N 0.4202(5) 0.3376(3) 0.1854(2) 0.0340(13) Uani 1 4 d .
N3 N 0.1776(5) 0.2397(3) 0.1001(2) 0.0355(14) Uani 1 4 d .
N4 N 0.1705(5) 0.2708(3) 0.1868(2) 0.0349(13) Uani 1 4 d .
N5 N 0.2970(5) 0.0817(3) 0.1294(2) 0.0351(13) Uani 1 4 d .
N6 N 0.2911(5) 0.1136(3) 0.2168(2) 0.0333(13) Uani 1 4 d .
C1 C 0.4442(6) 0.3590(4) 0.1361(3) 0.0349(16) Uani 1 4 d .
C2 C 0.1191(6) 0.2716(4) 0.1385(3) 0.0372(16) Uani 1 4 d .
C3 C 0.2842(6) 0.0604(4) 0.1793(3) 0.0349(16) Uani 1 4 d .
C4 C 0.4291(7) 0.3338(5) 0.0447(3) 0.045(2) Uani 1 4 d .
C5 C 0.4037(9) 0.4075(6) 0.0273(4) 0.066(3) Uani 1 4 d .
C6 C 0.4059(10) 0.4316(8) -0.0239(4) 0.081(3) Uani 1 4 d .
C7 C 0.4239(10) 0.3817(7) -0.0588(5) 0.074(3) Uani 1 4 d .
C8 C 0.4514(10) 0.3082(7) -0.0495(4) 0.079(3) Uani 1 4 d .
C9 C 0.4542(10) 0.2816(6) 0.0059(4) 0.080(3) Uani 1 4 d .
C10 C 0.4291(14) 0.3553(8) -0.1486(6) 0.140(7) Uani 1 4 d .
C11 C 0.4561(6) 0.3882(4) 0.2274(3) 0.0334(15) Uani 1 4 d .
C12 C 0.4466(6) 0.4667(4) 0.2249(3) 0.0371(16) Uani 1 4 d .
C13 C 0.4804(6) 0.5129(4) 0.2678(3) 0.0386(17) Uani 1 4 d .
C14 C 0.5210(7) 0.4792(4) 0.3145(3) 0.0401(18) Uani 1 4 d .
C15 C 0.5312(9) 0.4007(5) 0.3166(3) 0.060(3) Uani 1 4 d .
C16 C 0.4988(9) 0.3559(5) 0.2740(3) 0.056(2) Uani 1 4 d .
C17 C 0.5383(8) 0.5956(5) 0.3603(4) 0.062(2) Uani 1 4 d .
C18 C 0.1369(6) 0.2483(4) 0.0464(3) 0.0357(16) Uani 1 4 d .
C19 C 0.1145(6) 0.3193(4) 0.0243(3) 0.0409(17) Uani 1 4 d .
C20 C 0.0885(7) 0.3265(5) -0.0293(3) 0.048(2) Uani 1 4 d .
C21 C 0.0837(8) 0.2618(5) -0.0605(3) 0.053(2) Uani 1 4 d .
C22 C 0.1050(9) 0.1903(5) -0.0386(3) 0.061(3) Uani 1 4 d .
C23 C 0.1317(8) 0.1831(5) 0.0150(3) 0.052(2) Uani 1 4 d .
C24 C 0.0680(9) 0.3357(5) -0.1400(3) 0.064(3) Uani 1 4 d .
C25 C 0.0998(7) 0.2933(4) 0.2290(3) 0.0384(17) Uani 1 4 d .
C26 C 0.1560(7) 0.3303(4) 0.2722(3) 0.0403(18) Uani 1 4 d .
C27 C 0.0921(8) 0.3502(4) 0.3158(3) 0.0455(19) Uani 1 4 d .
C28 C -0.0262(8) 0.3344(5) 0.3157(3) 0.052(2) Uani 1 4 d .
C29 C -0.0819(7) 0.2983(5) 0.2731(3) 0.053(2) Uani 1 4 d .
C30 C -0.0184(7) 0.2774(5) 0.2306(3) 0.051(2) Uani 1 4 d .
C31B C -0.188(3) 0.3414(17) 0.3666(10) 0.117(11) Uani 0.5 4 d .
C31 C -0.0491(16) 0.3942(11) 0.3984(6) 0.056(5) Uani 0.5 4 d .
C32 C 0.2842(6) 0.0239(4) 0.0904(3) 0.0337(15) Uani 1 4 d .
C33 C 0.3509(8) 0.0302(5) 0.0461(3) 0.054(2) Uani 1 4 d .
C34 C 0.3428(8) -0.0242(5) 0.0067(3) 0.061(3) Uani 1 4 d .
C35 C 0.2690(7) -0.0870(4) 0.0102(3) 0.0437(18) Uani 1 4 d .
C36 C 0.2020(7) -0.0925(5) 0.0528(3) 0.048(2) Uani 1 4 d .
C37 C 0.2099(7) -0.0373(4) 0.0917(3) 0.0425(18) Uani 1 4 d .
C38 C 0.2082(11) -0.2091(5) -0.0243(4) 0.077(3) Uani 1 4 d .
C39 C 0.2914(6) 0.0885(4) 0.2700(3) 0.0340(16) Uani 1 4 d .
C40 C 0.2482(7) 0.1368(4) 0.3075(3) 0.0432(18) Uani 1 4 d .
C41 C 0.2490(7) 0.1174(5) 0.3601(3) 0.0452(19) Uani 1 4 d .
C42 C 0.2960(7) 0.0468(5) 0.3761(3) 0.049(2) Uani 1 4 d .
C43 C 0.3369(7) -0.0030(4) 0.3393(3) 0.0463(19) Uani 1 4 d .
C44 C 0.3387(7) 0.0179(4) 0.2875(3) 0.0424(18) Uani 1 4 d .
C45 C 0.2752(10) 0.0761(6) 0.4664(4) 0.075(3) Uani 1 4 d .
C46 C 0.7336(10) 0.3786(7) 0.1158(4) 0.092(4) Uani 1 4 d .
C47 C 0.7436(9) 0.4212(6) 0.1677(4) 0.069(3) Uani 1 4 d .
C48 C 0.8595(9) 0.4599(8) 0.1663(4) 0.093(4) Uani 1 4 d .
C49 C 0.8808(11) 0.4583(8) 0.1070(5) 0.098(4) Uani 1 4 d .
C50 C 0.6408(8) 0.0647(5) 0.1880(4) 0.060(2) Uani 1 4 d .
H2 H 0.04365 0.29399 0.13172 0.0446 Uiso 1 4 calc R
H3 H 0.27031 0.00822 0.18769 0.0418 Uiso 1 4 calc R
H5 H 0.38311 0.44426 0.05266 0.0789 Uiso 1 4 calc R
H6 H 0.39423 0.48409 -0.03288 0.0971 Uiso 1 4 calc R
H8 H 0.46837 0.27423 -0.0772 0.0950 Uiso 1 4 calc R
H9 H 0.47299 0.22984 0.0145 0.0958 Uiso 1 4 calc R
H10A H 0.42624 0.37755 -0.18386 0.1684 Uiso 1 4 calc R
H10B H 0.50389 0.3282 -0.14195 0.1684 Uiso 1 4 calc R
H10C H 0.3637 0.31924 -0.14581 0.1684 Uiso 1 4 calc R
H12 H 0.41651 0.49001 0.1933 0.0446 Uiso 1 4 calc R
H13 H 0.47548 0.56719 0.26502 0.0463 Uiso 1 4 calc R
H15 H 0.56129 0.37697 0.34804 0.0721 Uiso 1 4 calc R
H16 H 0.50587 0.30168 0.27666 0.0673 Uiso 1 4 calc R
H17A H 0.5629 0.61574 0.39503 0.0741 Uiso 1 4 calc R
H17B H 0.58711 0.61834 0.33394 0.0741 Uiso 1 4 calc R
H17C H 0.45554 0.60871 0.35209 0.0741 Uiso 1 4 calc R
H19 H 0.11688 0.36377 0.04586 0.0491 Uiso 1 4 calc R
H20 H 0.07415 0.37573 -0.04431 0.0578 Uiso 1 4 calc R
H22 H 0.10139 0.14597 -0.06026 0.0730 Uiso 1 4 calc R
H23 H 0.1463 0.13389 0.0301 0.0619 Uiso 1 4 calc R
H24A H 0.05231 0.32858 -0.17776 0.0772 Uiso 1 4 calc R
H24B H 0.00842 0.36985 -0.12641 0.0772 Uiso 1 4 calc R
H24C H 0.14622 0.35836 -0.13338 0.0772 Uiso 1 4 calc R
H26 H 0.23756 0.342 0.27196 0.0484 Uiso 1 4 calc R
H27 H 0.13077 0.37449 0.34527 0.0546 Uiso 1 4 calc R
H29 H -0.16378 0.2877 0.27293 0.0634 Uiso 1 4 calc R
H30 H -0.05746 0.25163 0.20182 0.0612 Uiso 1 4 calc R
H33 H 0.40263 0.07258 0.04312 0.0642 Uiso 1 4 calc R
H34 H 0.38834 -0.01853 -0.02309 0.0731 Uiso 1 4 calc R
H36 H 0.14955 -0.13454 0.05562 0.0579 Uiso 1 4 calc R
H37 H 0.16147 -0.04235 0.12067 0.0511 Uiso 1 4 calc R
H38A H 0.21392 -0.24018 -0.05598 0.0918 Uiso 1 4 calc R
H38B H 0.24447 -0.23678 0.00589 0.0918 Uiso 1 4 calc R
H38C H 0.1252 -0.19917 -0.01837 0.0918 Uiso 1 4 calc R
H40 H 0.21692 0.18519 0.29672 0.0518 Uiso 1 4 calc R
H41 H 0.21791 0.15151 0.38486 0.0543 Uiso 1 4 calc R
H43 H 0.36419 -0.05248 0.34995 0.0556 Uiso 1 4 calc R
H44 H 0.37239 -0.01578 0.26323 0.0509 Uiso 1 4 calc R
H45A H 0.28339 0.05213 0.50115 0.0898 Uiso 1 4 calc R
H45B H 0.32895 0.11996 0.46523 0.0898 Uiso 1 4 calc R
H45C H 0.19402 0.09376 0.4597 0.0898 Uiso 1 4 calc R
H46A H 0.71513 0.32384 0.12163 0.1099 Uiso 1 4 calc R
H46B H 0.67001 0.40108 0.09259 0.1099 Uiso 1 4 calc R
H47A H 0.67916 0.45902 0.17015 0.0830 Uiso 1 4 calc R
H47B H 0.74198 0.38522 0.19763 0.0830 Uiso 1 4 calc R
H48A H 0.92145 0.43133 0.18689 0.1113 Uiso 1 4 calc R
H48B H 0.85607 0.5132 0.17963 0.1113 Uiso 1 4 calc R
H49A H 0.83365 0.49811 0.08784 0.1174 Uiso 1 4 calc R
H49B H 0.96503 0.4659 0.10073 0.1174 Uiso 1 4 calc R
H31A H -0.20618 0.36188 0.40095 0.1761 Uiso 0.5 4 calc R
H31B H -0.23832 0.36625 0.33923 0.1761 Uiso 0.5 4 calc R
H31C H -0.20222 0.28591 0.36589 0.1761 Uiso 0.5 4 calc R
H31D H -0.11059 0.39899 0.42356 0.0843 Uiso 0.5 4 calc R
H31E H 0.02016 0.36919 0.41539 0.0843 Uiso 0.5 4 calc R
H31F H -0.02728 0.4453 0.38621 0.0843 Uiso 0.5 4 calc R

loop_
_atom_site_aniso_label
_atom_site_aniso_U_11
_atom_site_aniso_U_22
_atom_site_aniso_U_33
_atom_site_aniso_U_12
_atom_site_aniso_U_13
_atom_site_aniso_U_23
Mo1 0.0379(4) 0.0322(4) 0.0303(3) -0.0026(3) 0.0063(3) -0.0029(3)
Mo2 0.0393(4) 0.0321(4) 0.0296(3) -0.0035(3) 0.0050(3) -0.0014(3)
S3 0.0457(12) 0.0464(12) 0.0554(13) 0.0006(9) 0.0036(9) 0.0021(10)
F50 0.069(4) 0.088(4) 0.105(5) 0.008(3) -0.013(3) 0.030(4)
F51 0.064(3) 0.043(3) 0.115(5) -0.000(2) 0.022(3) 0.018(3)
F52 0.076(4) 0.057(4) 0.123(5) 0.014(3) 0.038(4) 0.005(3)
O1 0.038(3) 0.056(3) 0.048(3) 0.004(2) 0.002(2) -0.007(3)
O2 0.048(3) 0.039(3) 0.037(3) 0.001(2) 0.000(2) -0.003(2)
O3 0.041(3) 0.064(4) 0.073(4) -0.015(3) 0.001(3) 0.000(3)
O4 0.156(8) 0.073(5) 0.086(6) 0.000(5) 0.008(5) 0.023(5)
O5 0.070(4) 0.050(4) 0.051(4) -0.014(3) 0.001(3) -0.019(3)
O6 0.140(7) 0.052(4) 0.043(4) 0.015(4) -0.029(4) -0.007(3)
O7 0.123(6) 0.054(4) 0.067(5) 0.001(4) 0.056(4) -0.001(3)
O8 0.088(5) 0.055(4) 0.047(3) -0.004(3) 0.016(3) -0.022(3)
O9 0.085(5) 0.072(4) 0.040(3) -0.003(4) 0.003(3) 0.009(3)
O10 0.095(6) 0.087(6) 0.096(6) 0.001(5) 0.025(5) -0.007(5)
N1 0.039(3) 0.037(3) 0.030(3) -0.007(3) 0.006(3) 0.003(3)
N2 0.035(3) 0.032(3) 0.034(3) -0.004(2) 0.002(2) -0.001(3)
N3 0.041(3) 0.033(3) 0.033(3) -0.005(3) 0.001(3) -0.005(3)
N4 0.036(3) 0.033(3) 0.036(3) -0.006(3) 0.007(3) -0.007(3)
N5 0.041(3) 0.031(3) 0.034(3) -0.003(3) 0.009(3) -0.005(3)
N6 0.039(3) 0.032(3) 0.030(3) -0.007(3) 0.010(2) -0.003(2)
C1 0.036(4) 0.040(4) 0.029(4) 0.001(3) -0.002(3) -0.005(3)
C2 0.038(4) 0.035(4) 0.039(4) -0.003(3) 0.001(3) -0.000(3)
C3 0.040(4) 0.023(4) 0.042(4) -0.006(3) 0.003(3) 0.002(3)
C4 0.040(4) 0.058(5) 0.039(4) -0.023(4) 0.014(3) -0.009(4)
C5 0.074(6) 0.079(7) 0.045(5) -0.006(5) 0.013(5) 0.028(5)
C6 0.097(9) 0.101(9) 0.046(6) -0.012(7) 0.016(6) 0.017(6)
C7 0.081(7) 0.062(7) 0.078(8) -0.020(6) 0.009(6) 0.022(6)
C8 0.110(9) 0.084(8) 0.046(6) -0.005(7) 0.014(5) -0.032(5)
C9 0.117(9) 0.068(7) 0.058(6) -0.039(6) 0.037(6) -0.023(5)
C10 0.174(14) 0.100(10) 0.160(13) -0.048(10) 0.129(12) -0.077(10)
C11 0.033(4) 0.034(4) 0.033(4) -0.010(3) 0.007(3) -0.003(3)
C12 0.034(4) 0.044(4) 0.034(4) -0.003(3) 0.003(3) 0.001(3)
C13 0.036(4) 0.035(4) 0.046(4) -0.003(3) 0.005(3) -0.008(3)
C14 0.043(4) 0.043(5) 0.034(4) -0.013(3) 0.008(3) -0.013(3)
C15 0.100(7) 0.044(5) 0.034(4) -0.004(5) -0.016(5) -0.001(4)
C16 0.097(7) 0.033(4) 0.037(4) -0.006(4) -0.004(4) -0.002(4)
C17 0.051(5) 0.070(7) 0.064(6) -0.001(5) 0.006(4) -0.008(5)
C18 0.033(4) 0.044(4) 0.030(4) -0.006(3) 0.004(3) -0.000(3)
C19 0.042(4) 0.038(4) 0.043(4) 0.001(3) 0.005(3) 0.001(3)
C20 0.059(5) 0.043(5) 0.042(5) 0.002(4) -0.004(4) 0.008(4)
C21 0.078(6) 0.043(5) 0.036(4) 0.007(4) -0.016(4) -0.006(4)
C22 0.093(7) 0.046(5) 0.041(5) 0.006(5) -0.015(5) -0.013(4)
C23 0.078(6) 0.035(4) 0.040(5) 0.003(4) -0.010(4) -0.006(4)
C24 0.086(7) 0.057(6) 0.049(5) 0.022(5) -0.004(5) 0.011(4)
C25 0.043(4) 0.035(4) 0.038(4) -0.006(3) 0.011(3) -0.006(3)
C26 0.057(5) 0.027(4) 0.039(4) -0.001(3) 0.017(4) -0.002(3)
C27 0.076(6) 0.027(4) 0.034(4) 0.002(4) 0.004(4) -0.003(3)
C28 0.064(6) 0.050(5) 0.044(5) -0.001(4) 0.022(4) 0.001(4)
C29 0.046(5) 0.060(6) 0.055(5) -0.007(4) 0.019(4) -0.009(4)
C30 0.044(5) 0.066(6) 0.045(5) -0.007(4) 0.016(4) -0.005(4)
C31B 0.14(2) 0.13(2) 0.095(19) -0.04(2) 0.077(18) -0.014(17)
C31 0.065(11) 0.063(12) 0.042(10) -0.009(9) 0.020(8) -0.026(9)
C32 0.049(4) 0.026(4) 0.027(4) 0.002(3) 0.008(3) -0.006(3)
C33 0.067(6) 0.052(5) 0.043(5) -0.017(4) 0.013(4) -0.015(4)
C34 0.071(6) 0.065(6) 0.050(5) -0.025(5) 0.029(5) -0.022(4)
C35 0.051(5) 0.041(4) 0.040(4) 0.000(4) 0.012(4) -0.012(3)
C36 0.058(5) 0.041(5) 0.046(5) -0.012(4) 0.009(4) -0.009(4)
C37 0.051(5) 0.038(4) 0.040(4) -0.014(3) 0.012(3) -0.011(3)
C38 0.115(9) 0.043(6) 0.071(7) -0.003(6) 0.002(6) -0.024(5)
C39 0.038(4) 0.034(4) 0.030(4) -0.012(3) 0.007(3) 0.003(3)
C40 0.053(5) 0.039(4) 0.039(4) -0.007(4) 0.010(4) -0.003(3)
C41 0.051(5) 0.049(5) 0.036(4) -0.004(4) 0.005(4) -0.000(4)
C42 0.055(5) 0.060(6) 0.034(4) -0.009(4) 0.003(4) 0.000(4)
C43 0.062(5) 0.031(4) 0.046(5) -0.002(4) 0.002(4) 0.006(3)
C44 0.056(5) 0.035(4) 0.037(4) -0.007(4) 0.006(4) -0.001(3)
C45 0.088(8) 0.095(8) 0.041(5) -0.003(6) 0.001(5) 0.007(5)
C46 0.089(8) 0.103(9) 0.088(8) -0.032(7) 0.047(7) -0.023(7)
C47 0.063(6) 0.087(8) 0.060(6) -0.004(5) 0.027(5) -0.004(5)
C48 0.066(7) 0.148(12) 0.064(7) -0.024(7) 0.002(5) -0.024(7)
C49 0.087(9) 0.123(11) 0.083(9) -0.039(8) -0.003(7) -0.004(8)
C50 0.047(5) 0.040(5) 0.093(7) 0.003(4) 0.008(5) 0.012(5)

loop_
_atom_type_symbol
_atom_type_description
_atom_type_scat_dispersion_real
_atom_type_scat_dispersion_imag
_atom_type_scat_source
H H 0.0000 0.0000
;
International Tables for Crystallography
(Vol. C, Table 6.1.1.4)
;
F F 0.0171 0.0103
;
International Tables for Crystallography
(Vol. C, Tables 4.2.6.8 and 6.1.1.4)
;
Mo Mo -1.6832 0.6857
;
International Tables for Crystallography
(Vol. C, Tables 4.2.6.8 and 6.1.1.4)
;
N N 0.0061 0.0033
;
International Tables for Crystallography
(Vol. C, Tables 4.2.6.8 and 6.1.1.4)
;
O O 0.0106 0.0060
;
International Tables for Crystallography
(Vol. C, Tables 4.2.6.8 and 6.1.1.4)
;
S S 0.1246 0.1234
;
International Tables for Crystallography
(Vol. C, Tables 4.2.6.8 and 6.1.1.4)
;
C C 0.0033 0.0016
;
International Tables for Crystallography
(Vol. C, Tables 4.2.6.8 and 6.1.1.4)
;

loop_
_geom_angle_atom_site_label_1
_geom_angle_atom_site_label_2
_geom_angle_atom_site_label_3
_geom_angle
_geom_angle_publ_flag
Mo2 Mo1 O1 94.65(13) yes
Mo2 Mo1 N1 92.72(15) yes
Mo2 Mo1 N3 92.80(16) yes
Mo2 Mo1 N5 93.05(15) yes
O1 Mo1 N1 87.1(2) yes
O1 Mo1 N3 172.0(2) yes
O1 Mo1 N5 86.6(2) yes
N1 Mo1 N3 89.7(2) yes
N1 Mo1 N5 171.8(2) yes
N3 Mo1 N5 95.9(2) yes
Mo1 Mo2 O2 94.32(13) yes
Mo1 Mo2 N2 92.55(15) yes
Mo1 Mo2 N4 92.37(16) yes
Mo1 Mo2 N6 92.52(15) yes
O2 Mo2 N2 87.0(2) yes
O2 Mo2 N4 173.3(2) yes
O2 Mo2 N6 84.4(2) yes
N2 Mo2 N4 92.3(2) yes
N2 Mo2 N6 170.4(2) yes
N4 Mo2 N6 95.6(2) yes
O1 S3 O2 111.7(3) yes
O1 S3 O3 116.4(4) yes
O1 S3 C50 102.9(4) yes
O2 S3 O3 115.0(3) yes
O2 S3 C50 103.5(4) yes
O3 S3 C50 105.4(4) yes
Mo1 O1 S3 119.2(3) yes
Mo2 O2 S3 118.8(3) yes
C7 O4 C10 113.2(9) yes
C14 O5 C17 117.5(6) yes
C21 O6 C24 117.7(7) yes
C28 O7 C31B 128.4(14) yes
C28 O7 C31 126.2(11) yes
C35 O8 C38 117.5(7) yes
C42 O9 C45 116.4(7) yes
C46 O10 C49 103.2(9) yes
Mo1 N1 C1 119.2(5) yes
Mo1 N1 C4 123.1(5) yes
C1 N1 C4 117.6(6) yes
Mo2 N2 C1 118.5(4) yes
Mo2 N2 C11 123.7(4) yes
C1 N2 C11 117.6(6) yes
Mo1 N3 C2 119.0(5) yes
Mo1 N3 C18 118.7(4) yes
C2 N3 C18 120.9(6) yes
Mo2 N4 C2 118.1(5) yes
Mo2 N4 C25 124.5(4) yes
C2 N4 C25 117.1(6) yes
Mo1 N5 C3 116.6(4) yes
Mo1 N5 C32 126.0(4) yes
C3 N5 C32 117.3(6) yes
Mo2 N6 C3 118.4(4) yes
Mo2 N6 C39 121.8(4) yes
C3 N6 C39 118.0(6) yes
N1 C1 N2 116.8(6) yes
N3 C2 N4 117.6(6) yes
N5 C3 N6 119.1(6) yes
N1 C4 C5 123.6(7) yes
N1 C4 C9 120.8(8) yes
C5 C4 C9 115.2(8) yes
C4 C5 C6 125.1(10) yes
C5 C6 C7 118.0(12) yes
O4 C7 C6 115.9(10) yes
O4 C7 C8 118.7(10) yes
C6 C7 C8 125.3(11) yes
C7 C8 C9 117.3(10) yes
C4 C9 C8 118.8(9) yes
N2 C11 C12 124.1(6) yes
N2 C11 C16 117.9(6) yes
C12 C11 C16 117.9(7) yes
C11 C12 C13 121.4(7) yes
C12 C13 C14 119.7(7) yes
O5 C14 C13 125.8(7) yes
O5 C14 C15 115.6(7) yes
C13 C14 C15 118.6(7) yes
C14 C15 C16 121.1(8) yes
C11 C16 C15 121.2(7) yes
N3 C18 C19 121.9(6) yes
N3 C18 C23 117.9(6) yes
C19 C18 C23 119.9(7) yes
C18 C19 C20 120.6(7) yes
C19 C20 C21 119.7(7) yes
O6 C21 C20 124.1(7) yes
O6 C21 C22 115.6(7) yes
C20 C21 C22 120.2(7) yes
C21 C22 C23 120.2(8) yes
C18 C23 C22 119.5(7) yes
N4 C25 C26 117.7(6) yes
N4 C25 C30 123.9(7) yes
C26 C25 C30 118.3(7) yes
C25 C26 C27 120.2(7) yes
C26 C27 C28 119.9(7) yes
O7 C28 C27 119.3(7) yes
O7 C28 C29 120.7(8) yes
C27 C28 C29 120.0(8) yes
C28 C29 C30 120.1(8) yes
C25 C30 C29 121.5(7) yes
N5 C32 C33 118.2(6) yes
N5 C32 C37 125.3(6) yes
C33 C32 C37 116.5(7) yes
C32 C33 C34 121.1(8) yes
C33 C34 C35 120.8(8) yes
O8 C35 C34 116.3(7) yes
O8 C35 C36 125.4(7) yes
C34 C35 C36 118.3(7) yes
C35 C36 C37 120.5(7) yes
C32 C37 C36 122.8(7) yes
N6 C39 C40 119.4(6) yes
N6 C39 C44 123.4(6) yes
C40 C39 C44 117.1(6) yes
C39 C40 C41 122.6(7) yes
C40 C41 C42 118.8(7) yes
O9 C42 C41 124.3(7) yes
O9 C42 C43 116.1(7) yes
C41 C42 C43 119.6(7) yes
C42 C43 C44 120.9(7) yes
C39 C44 C43 120.8(7) yes
O10 C46 C47 107.3(9) yes
C46 C47 C48 103.0(9) yes
C47 C48 C49 101.7(9) yes
O10 C49 C48 102.7(10) yes
S3 C50 F50 110.7(6) yes
S3 C50 F51 112.2(6) yes
S3 C50 F52 110.8(7) yes
F50 C50 F51 107.7(8) yes
F50 C50 F52 107.1(7) yes
F51 C50 F52 108.3(7) yes
N3 C2 H2 121.183 no
N4 C2 H2 121.213 no
N5 C3 H3 120.467 no
N6 C3 H3 120.479 no
C4 C5 H5 117.439 no
C6 C5 H5 117.436 no
C5 C6 H6 120.988 no
C7 C6 H6 120.975 no
C7 C8 H8 121.344 no
C9 C8 H8 121.333 no
C4 C9 H9 120.593 no
C8 C9 H9 120.577 no
O4 C10 H10A 109.459 no
O4 C10 H10B 109.472 no
O4 C10 H10C 109.483 no
H10A C10 H10B 109.469 no
H10A C10 H10C 109.471 no
H10B C10 H10C 109.473 no
C11 C12 H12 119.304 no
C13 C12 H12 119.328 no
C12 C13 H13 120.150 no
C14 C13 H13 120.158 no
C14 C15 H15 119.433 no
C16 C15 H15 119.430 no
C11 C16 H16 119.399 no
C15 C16 H16 119.401 no
O5 C17 H17A 109.473 no
O5 C17 H17B 109.467 no
O5 C17 H17C 109.462 no
H17A C17 H17B 109.478 no
H17A C17 H17C 109.474 no
H17B C17 H17C 109.472 no
C18 C19 H19 119.721 no
C20 C19 H19 119.712 no
C19 C20 H20 120.170 no
C21 C20 H20 120.179 no
C21 C22 H22 119.885 no
C23 C22 H22 119.899 no
C18 C23 H23 120.267 no
C22 C23 H23 120.250 no
O6 C24 H24A 109.474 no
O6 C24 H24B 109.478 no
O6 C24 H24C 109.477 no
H24A C24 H24B 109.460 no
H24A C24 H24C 109.472 no
H24B C24 H24C 109.466 no
C25 C26 H26 119.913 no
C27 C26 H26 119.909 no
C26 C27 H27 120.062 no
C28 C27 H27 120.061 no
C28 C29 H29 119.960 no
C30 C29 H29 119.951 no
C25 C30 H30 119.243 no
C29 C30 H30 119.251 no
O7 C31B H31A 109.473 no
O7 C31B H31B 109.461 no
O7 C31B H31C 109.469 no
H31A C31B H31B 109.467 no
H31A C31B H31C 109.480 no
H31B C31B H31C 109.477 no
O7 C31 H31D 109.475 no
O7 C31 H31E 109.480 no
O7 C31 H31F 109.460 no
H31D C31 H31E 109.476 no
H31D C31 H31F 109.468 no
H31E C31 H31F 109.467 no
C32 C33 H33 119.456 no
C34 C33 H33 119.431 no
C33 C34 H34 119.633 no
C35 C34 H34 119.614 no
C35 C36 H36 119.761 no
C37 C36 H36 119.742 no
C32 C37 H37 118.604 no
C36 C37 H37 118.617 no
O8 C38 H38A 109.474 no
O8 C38 H38B 109.461 no
O8 C38 H38C 109.464 no
H38A C38 H38B 109.480 no
H38A C38 H38C 109.481 no
H38B C38 H38C 109.466 no
C39 C40 H40 118.710 no
C41 C40 H40 118.693 no
C40 C41 H41 120.603 no
C42 C41 H41 120.619 no
C42 C43 H43 119.551 no
C44 C43 H43 119.565 no
C39 C44 H44 119.598 no
C43 C44 H44 119.595 no
O9 C45 H45A 109.482 no
O9 C45 H45B 109.482 no
O9 C45 H45C 109.471 no
H45A C45 H45B 109.453 no
H45A C45 H45C 109.464 no
H45B C45 H45C 109.475 no
O10 C46 H46A 110.242 no
O10 C46 H46B 110.259 no
C47 C46 H46A 110.257 no
C47 C46 H46B 110.254 no
H46A C46 H46B 108.525 no
C46 C47 H47A 111.171 no
C46 C47 H47B 111.166 no
C48 C47 H47A 111.169 no
C48 C47 H47B 111.167 no
H47A C47 H47B 109.087 no
C47 C48 H48A 111.436 no
C47 C48 H48B 111.433 no
C49 C48 H48A 111.435 no
C49 C48 H48B 111.445 no
H48A C48 H48B 109.276 no
O10 C49 H49A 111.224 no
O10 C49 H49B 111.222 no
C48 C49 H49A 111.221 no
C48 C49 H49B 111.225 no
H49A C49 H49B 109.144 no

loop_
_geom_bond_atom_site_label_1
_geom_bond_atom_site_label_2
_geom_bond_distance
_geom_bond_publ_flag
Mo1 Mo2 2.0965(11) yes
Mo1 O1 2.230(5) yes
Mo1 N1 2.139(6) yes
Mo1 N3 2.082(6) yes
Mo1 N5 2.151(6) yes
Mo2 O2 2.235(5) yes
Mo2 N2 2.149(6) yes
Mo2 N4 2.109(6) yes
Mo2 N6 2.130(6) yes
S3 O1 1.476(5) yes
S3 O2 1.482(6) yes
S3 O3 1.433(6) yes
S3 C50 1.808(9) yes
F50 C50 1.328(12) yes
F51 C50 1.319(10) yes
F52 C50 1.341(12) yes
O4 C7 1.491(14) yes
O4 C10 1.313(16) yes
O5 C14 1.367(9) yes
O5 C17 1.375(11) yes
O6 C21 1.380(10) yes
O6 C24 1.427(11) yes
O7 C28 1.385(12) yes
O7 C31B 1.19(3) yes
O7 C31 1.287(18) yes
O8 C35 1.368(10) yes
O8 C38 1.427(12) yes
O9 C42 1.380(10) yes
O9 C45 1.430(12) yes
O10 C46 1.426(15) yes
O10 C49 1.376(16) yes
N1 C1 1.340(9) yes
N1 C4 1.433(9) yes
N2 C1 1.354(9) yes
N2 C11 1.430(9) yes
N3 C2 1.337(9) yes
N3 C18 1.432(9) yes
N4 C2 1.335(9) yes
N4 C25 1.436(9) yes
N5 C3 1.342(9) yes
N5 C32 1.419(9) yes
N6 C3 1.332(9) yes
N6 C39 1.427(9) yes
C4 C5 1.385(13) yes
C4 C9 1.387(13) yes
C5 C6 1.375(14) yes
C6 C7 1.270(16) yes
C7 C8 1.337(16) yes
C8 C9 1.488(14) yes
C11 C12 1.372(10) yes
C11 C16 1.382(11) yes
C12 C13 1.398(10) yes
C13 C14 1.385(10) yes
C14 C15 1.374(11) yes
C15 C16 1.372(12) yes
C18 C19 1.378(11) yes
C18 C23 1.389(11) yes
C19 C20 1.389(11) yes
C20 C21 1.380(11) yes
C21 C22 1.381(12) yes
C22 C23 1.394(12) yes
C25 C26 1.400(10) yes
C25 C30 1.375(11) yes
C26 C27 1.408(11) yes
C27 C28 1.374(13) yes
C28 C29 1.379(12) yes
C29 C30 1.386(12) yes
C32 C33 1.401(11) yes
C32 C37 1.363(10) yes
C33 C34 1.382(12) yes
C34 C35 1.385(12) yes
C35 C36 1.365(11) yes
C36 C37 1.384(11) yes
C39 C40 1.385(10) yes
C39 C44 1.407(10) yes
C40 C41 1.386(11) yes
C41 C42 1.394(12) yes
C42 C43 1.379(11) yes
C43 C44 1.374(11) yes
C46 C47 1.518(15) yes
C47 C48 1.484(15) yes
C48 C49 1.547(16) yes
C2 H2 0.950 no
C3 H3 0.950 no
C5 H5 0.950 no
C6 H6 0.950 no
C8 H8 0.950 no
C9 H9 0.950 no
C10 H10A 0.980 no
C10 H10B 0.980 no
C10 H10C 0.980 no
C12 H12 0.950 no
C13 H13 0.950 no
C15 H15 0.950 no
C16 H16 0.950 no
C17 H17A 0.980 no
C17 H17B 0.980 no
C17 H17C 0.980 no
C19 H19 0.950 no
C20 H20 0.950 no
C22 H22 0.950 no
C23 H23 0.950 no
C24 H24A 0.980 no
C24 H24B 0.980 no
C24 H24C 0.980 no
C26 H26 0.950 no
C27 H27 0.950 no
C29 H29 0.950 no
C30 H30 0.950 no
C31B H31A 0.980 no
C31B H31B 0.980 no
C31B H31C 0.980 no
C31 H31D 0.980 no
C31 H31E 0.980 no
C31 H31F 0.980 no
C33 H33 0.950 no
C34 H34 0.950 no
C36 H36 0.950 no
C37 H37 0.950 no
C38 H38A 0.980 no
C38 H38B 0.980 no
C38 H38C 0.980 no
C40 H40 0.950 no
C41 H41 0.950 no
C43 H43 0.950 no
C44 H44 0.950 no
C45 H45A 0.980 no
C45 H45B 0.980 no
C45 H45C 0.980 no
C46 H46A 0.990 no
C46 H46B 0.990 no
C47 H47A 0.990 no
C47 H47B 0.990 no
C48 H48A 0.990 no
C48 H48B 0.990 no
C49 H49A 0.990 no
C49 H49B 0.990 no

loop_
_geom_contact_atom_site_label_1
_geom_contact_atom_site_label_2
_geom_contact_distance
_geom_contact_publ_flag
_geom_contact_site_symmetry_2
Mo1 C9 3.461(11) no .
Mo1 C23 3.488(8) no .
Mo1 C33 3.454(8) no .
Mo2 C16 3.424(8) no .
Mo2 C26 3.458(8) no .
Mo2 C40 3.460(8) no .
F50 O2 3.051(8) no .
F50 O3 2.886(9) no .
F51 O1 3.021(8) no .
F51 O2 2.885(7) no .
F51 N5 3.418(8) no .
F51 N6 3.395(8) no .
F51 C3 3.087(9) no .
F51 C44 3.413(10) no .
F52 O1 2.893(8) no .
F52 O3 3.046(8) no .
O1 C33 3.552(10) no .
O2 C3 3.577(8) no .
O2 C16 3.351(10) no .
O2 C39 3.478(9) no .
O5 C16 3.598(10) no .
N1 C11 3.597(9) no .
N1 C18 3.534(9) no .
N3 C25 3.581(9) no .
N5 C39 3.598(9) no .
N6 C32 3.584(8) no .
C1 C5 2.918(11) no .
C1 C9 3.598(12) no .
C1 C12 2.941(10) no .
C1 C16 3.543(10) no .
C2 C19 3.032(10) no .
C2 C23 3.522(11) no .
C2 C26 3.566(10) no .
C2 C30 2.898(11) no .
C3 C33 3.566(11) no .
C3 C37 2.900(10) no .
C3 C40 3.580(10) no .
C3 C44 2.896(10) no .
C4 C7 2.771(14) no .
C4 C19 3.597(10) no .
C5 C8 2.694(15) no .
C6 C9 2.769(17) no .
C6 C10 3.475(18) no .
C8 C10 2.659(17) no .
C11 C14 2.799(10) no .
C12 C15 2.736(11) no .
C13 C16 2.748(11) no .
C13 C17 2.814(12) no .
C15 C17 3.576(13) no .
C18 C21 2.772(10) no .
C19 C22 2.762(12) no .
C20 C23 2.777(11) no .
C20 C24 2.829(12) no .
C25 C28 2.796(11) no .
C26 C29 2.765(12) no .
C27 C30 2.761(11) no .
C27 C31B 3.51(3) no .
C27 C31 2.829(19) no .
C29 C31B 2.84(3) no .
C32 C35 2.815(10) no .
C33 C36 2.740(12) no .
C34 C37 2.724(12) no .
C36 C38 2.832(12) no .
C39 C42 2.804(10) no .
C40 C43 2.744(11) no .
C41 C44 2.775(11) no .
C41 C45 2.809(12) no .
F50 C13 3.567(9) no 2_645
F50 C14 3.571(10) no 2_645
F50 C47 3.578(12) no 2_645
F50 C48 3.322(14) no 2_645
F51 O7 3.307(9) no 2_545
F51 C27 3.401(9) no 2_545
F51 C28 3.293(10) no 2_545
F51 C31 3.302(18) no 2_545
F52 O5 2.911(8) no 2_645
F52 O7 3.367(9) no 2_545
F52 O8 3.558(9) no 3_655
F52 C14 3.442(9) no 2_645
F52 C17 3.233(11) no 2_645
F52 C31B 3.37(3) no 2_545
F52 C31 3.141(19) no 2_545
O1 O8 3.380(8) no 3_655
O3 C17 3.573(11) no 2_645
O3 C30 3.573(10) no 1_655
O3 C46 3.398(14) no .
O5 F52 2.911(8) no 2_655
O5 C37 3.414(10) no 2_555
O6 C15 3.366(10) no 4_454
O6 C16 3.572(10) no 4_454
O6 C31B 3.42(3) no 4_554
O7 F51 3.307(9) no 2_555
O7 F52 3.367(9) no 2_555
O8 F52 3.558(9) no 3_655
O8 O1 3.380(8) no 3_655
O9 C5 3.338(12) no 2_545
O10 C38 3.570(12) no 3_655
O10 C45 3.338(12) no 4_554
N6 C13 3.592(9) no 2_545
C1 C46 3.379(14) no .
C2 C17 3.552(12) no 2_545
C3 C13 3.467(10) no 2_545
C5 O9 3.338(12) no 2_555
C5 C6 3.547(16) no 3_665
C5 C45 3.583(15) no 2_555
C6 C5 3.547(16) no 3_665
C6 C6 3.386(17) no 3_665
C10 C28 3.475(16) no 4_554
C10 C29 3.340(16) no 4_554
C12 C39 3.450(10) no 2_555
C12 C43 3.576(11) no 2_555
C12 C44 3.365(10) no 2_555
C13 F50 3.567(9) no 2_655
C13 N6 3.592(9) no 2_555
C13 C3 3.467(10) no 2_555
C13 C39 3.449(10) no 2_555
C14 F50 3.571(10) no 2_655
C14 F52 3.442(9) no 2_655
C15 O6 3.366(10) no 4_555
C15 C31B 3.53(3) no 1_655
C16 O6 3.572(10) no 4_555
C17 F52 3.233(11) no 2_655
C17 O3 3.573(11) no 2_655
C17 C2 3.552(12) no 2_555
C22 C31B 3.51(3) no 4_554
C27 F51 3.401(9) no 2_555
C28 F51 3.293(10) no 2_555
C28 C10 3.475(16) no 4_455
C29 C10 3.340(16) no 4_455
C30 O3 3.573(10) no 1_455
C31B F52 3.37(3) no 2_555
C31B O6 3.42(3) no 4_455
C31B C15 3.53(3) no 1_455
C31B C22 3.51(3) no 4_455
C31 F51 3.302(18) no 2_555
C31 F52 3.141(19) no 2_555
C31 C33 3.51(2) no 2_555
C31 C34 3.573(19) no 2_555
C33 C31 3.51(2) no 2_545
C34 C31 3.573(19) no 2_545
C37 O5 3.414(10) no 2_545
C38 O10 3.570(12) no 3_655
C39 C12 3.450(10) no 2_545
C39 C13 3.449(10) no 2_545
C43 C12 3.576(11) no 2_545
C43 C48 3.524(14) no 2_645
C43 C49 3.487(15) no 2_645
C44 C12 3.365(10) no 2_545
C45 O10 3.338(12) no 4_455
C45 C5 3.583(15) no 2_545
C46 O3 3.398(14) no .
C46 C1 3.379(14) no .
C47 F50 3.578(12) no 2_655
C48 F50 3.322(14) no 2_655
C48 C43 3.524(14) no 2_655
C49 C43 3.487(15) no 2_655
Mo1 H9 3.0971 no .
Mo1 H23 3.2986 no .
Mo1 H33 2.9886 no .
Mo2 H16 2.9829 no .
Mo2 H26 3.0714 no .
Mo2 H40 3.0862 no .
F51 H3 3.1673 no .
F51 H44 2.7710 no .
O1 H9 3.0888 no .
O1 H33 2.8672 no .
O2 H16 2.5717 no .
O4 H6 2.4678 no .
O4 H8 2.5966 no .
O4 H24C 3.2595 no .
O5 H13 2.6781 no .
O5 H15 2.4656 no .
O6 H20 2.6518 no .
O6 H22 2.4875 no .
O7 H27 2.5571 no .
O7 H29 2.5871 no .
O8 H34 2.4930 no .
O8 H36 2.6443 no .
O9 H41 2.6743 no .
O9 H43 2.4894 no .
O10 H47A 3.0821 no .
O10 H47B 2.9852 no .
O10 H48A 2.6437 no .
O10 H48B 3.1425 no .
N1 H5 2.6411 no .
N1 H9 2.6396 no .
N2 H12 2.6638 no .
N2 H16 2.5550 no .
N2 H26 3.1196 no .
N3 H19 2.6385 no .
N3 H23 2.5803 no .
N4 H26 2.5818 no .
N4 H30 2.6644 no .
N4 H40 3.1976 no .
N5 H23 3.1177 no .
N5 H33 2.5747 no .
N5 H37 2.6579 no .
N6 H40 2.5746 no .
N6 H44 2.6866 no .
C1 H5 2.6588 no .
C1 H12 2.7374 no .
C2 H19 2.8596 no .
C2 H30 2.6707 no .
C3 H37 2.6770 no .
C3 H44 2.6700 no .
C4 H6 3.2957 no .
C4 H8 3.3367 no .
C4 H19 3.5921 no .
C5 H9 3.2156 no .
C5 H19 3.4097 no .
C6 H8 3.1610 no .
C7 H5 3.1073 no .
C7 H9 3.2716 no .
C7 H10A 3.1977 no .
C7 H10B 2.5353 no .
C7 H10C 2.5353 no .
C8 H6 3.1674 no .
C8 H10B 2.4923 no .
C8 H10C 2.6095 no .
C9 H5 3.1976 no .
C10 H8 2.3303 no .
C10 H24C 3.2637 no .
C11 H13 3.2677 no .
C11 H15 3.2504 no .
C11 H26 2.9062 no .
C12 H16 3.2202 no .
C12 H26 3.4848 no .
C13 H15 3.2321 no .
C13 H17B 2.7337 no .
C13 H17C 2.7510 no .
C14 H12 3.2597 no .
C14 H16 3.2429 no .
C14 H17A 3.1636 no .
C14 H17B 2.5782 no .
C14 H17C 2.5782 no .
C15 H13 3.2349 no .
C16 H12 3.2210 no .
C16 H26 2.9800 no .
C17 H13 2.5472 no .
C18 H2 2.6020 no .
C18 H20 3.2592 no .
C18 H22 3.2618 no .
C19 H2 2.9368 no .
C19 H23 3.2542 no .
C20 H22 3.2498 no .
C20 H24B 2.7034 no .
C20 H24C 2.8302 no .
C21 H19 3.2496 no .
C21 H23 3.2629 no .
C21 H24A 3.2156 no .
C21 H24B 2.6369 no .
C21 H24C 2.6369 no .
C22 H20 3.2518 no .
C23 H19 3.2523 no .
C24 H10C 3.3884 no .
C24 H20 2.5385 no .
C25 H2 2.5319 no .
C25 H27 3.2906 no .
C25 H29 3.2609 no .
C25 H40 2.8386 no .
C26 H30 3.2436 no .
C26 H40 2.6866 no .
C27 H29 3.2415 no .
C27 H40 3.2552 no .
C27 H31E 2.7362 no .
C27 H31F 2.8464 no .
C28 H26 3.2625 no .
C28 H30 3.2481 no .
C28 H31A 3.1092 no .
C28 H31B 2.5803 no .
C28 H31C 2.5803 no .
C28 H31D 3.1750 no .
C28 H31E 2.6430 no .
C28 H31F 2.6428 no .
C29 H27 3.2430 no .
C29 H31B 2.7859 no .
C29 H31C 2.8113 no .
C30 H2 2.6754 no .
C30 H26 3.2438 no .
C30 H40 3.4793 no .
C31B H29 2.5983 no .
C31 H27 2.5410 no .
C32 H3 2.5143 no .
C32 H23 2.8695 no .
C32 H34 3.2772 no .
C32 H36 3.2570 no .
C33 H23 2.9574 no .
C33 H37 3.2140 no .
C34 H36 3.2240 no .
C35 H33 3.2573 no .
C35 H37 3.2324 no .
C35 H38A 3.2027 no .
C35 H38B 2.6260 no .
C35 H38C 2.6260 no .
C36 H34 3.2204 no .
C36 H38B 2.8374 no .
C36 H38C 2.7096 no .
C37 H3 2.6312 no .
C37 H23 3.4319 no .
C37 H33 3.2133 no .
C38 H36 2.5396 no .
C39 H3 2.5268 no .
C39 H41 3.2835 no .
C39 H43 3.2718 no .
C40 H44 3.2440 no .
C41 H43 3.2531 no .
C41 H45B 2.7866 no .
C41 H45C 2.6843 no .
C42 H40 3.2465 no .
C42 H44 3.2463 no .
C42 H45A 3.2067 no .
C42 H45B 2.6180 no .
C42 H45C 2.6179 no .
C43 H41 3.2580 no .
C44 H3 2.6302 no .
C44 H40 3.2422 no .
C45 H41 2.5184 no .
C46 H48A 2.8774 no .
C46 H48B 3.1384 no .
C46 H49A 2.4969 no .
C46 H49B 3.0841 no .
C47 H49A 2.6908 no .
C47 H49B 3.2191 no .
C48 H46A 3.0687 no .
C48 H46B 2.9656 no .
C49 H46A 3.0424 no .
C49 H46B 2.6039 no .
C49 H47A 2.8764 no .
C49 H47B 3.1430 no .
H2 H19 2.6810 no .
H2 H30 2.3033 no .
H3 H37 2.2371 no .
H3 H44 2.2356 no .
H5 H6 2.3030 no .
H5 H19 3.3338 no .
H8 H9 2.4648 no .
H8 H10A 3.2787 no .
H8 H10B 1.9643 no .
H8 H10C 2.2074 no .
H9 H33 2.9580 no .
H10A H24C 3.5191 no .
H10C H24A 3.5948 no .
H10C H24C 2.6031 no .
H12 H13 2.3406 no .
H13 H17A 3.5167 no .
H13 H17B 2.2930 no .
H13 H17C 2.3619 no .
H15 H16 2.3056 no .
H16 H26 3.1284 no .
H19 H20 2.3369 no .
H20 H24A 3.5021 no .
H20 H24B 2.1894 no .
H20 H24C 2.4798 no .
H22 H23 2.3457 no .
H23 H33 3.1064 no .
H26 H27 2.3576 no .
H26 H40 2.8174 no .
H27 H31D 3.5123 no .
H27 H31E 2.2478 no .
H27 H31F 2.4617 no .
H29 H30 2.3246 no .
H29 H31A 3.5742 no .
H29 H31B 2.3710 no .
H29 H31C 2.4388 no .
H33 H34 2.3189 no .
H36 H37 2.3098 no .
H36 H38A 3.5051 no .
H36 H38B 2.4713 no .
H36 H38C 2.2044 no .
H40 H41 2.3263 no .
H41 H45A 3.4832 no .
H41 H45B 2.4134 no .
H41 H45C 2.1908 no .
H43 H44 2.3127 no .
H46A H47A 2.7035 no .
H46A H47B 2.2227 no .
H46A H48A 3.3707 no .
H46A H49A 3.4518 no .
H46B H47A 2.2210 no .
H46B H47B 2.7753 no .
H46B H48B 3.5662 no .
H46B H49A 2.5229 no .
H46B H49B 3.5368 no .
H47A H48A 2.8078 no .
H47A H48B 2.2242 no .
H47A H49A 2.8961 no .
H47B H48A 2.2256 no .
H47B H48B 2.6337 no .
H48A H49A 2.9108 no .
H48A H49B 2.3612 no .
H48B H49A 2.3592 no .
H48B H49B 2.5608 no .
S3 H46A 3.3885 no .
F50 H10A 3.3469 no 4_555
F50 H13 3.5245 no 2_645
F50 H17B 3.0331 no 2_645
F50 H47A 3.2774 no 2_645
F50 H47B 3.5899 no 2_645
F50 H48A 3.5107 no 2_645
F50 H48B 2.6166 no 2_645
F51 H27 3.4174 no 2_545
F51 H48A 3.3616 no 2_645
F51 H48B 3.2800 no 2_645
F51 H31F 2.5112 no 2_545
F52 H17A 3.3398 no 2_645
F52 H17B 2.8944 no 2_645
F52 H34 3.2937 no 3_655
F52 H31A 3.2460 no 2_545
F52 H31B 2.9672 no 2_545
F52 H31D 3.0955 no 2_545
F52 H31F 2.5717 no 2_545
O1 H46A 3.5651 no .
O2 H24A 2.7011 no 4_555
O3 H17A 3.5493 no 2_645
O3 H17B 2.7608 no 2_645
O3 H29 3.1944 no 1_655
O3 H30 2.8226 no 1_655
O3 H38A 3.2337 no 3_655
O3 H46A 2.4764 no .
O3 H47B 3.2323 no .
O4 H12 3.3164 no 3_665
O4 H41 3.5546 no 4_554
O4 H45C 3.5466 no 4_554
O4 H46B 3.4951 no 3_665
O4 H47A 2.8899 no 3_665
O4 H49A 3.3994 no 3_665
O5 H22 3.5232 no 4_555
O5 H37 2.7043 no 2_555
O6 H15 2.6240 no 4_454
O6 H16 3.0447 no 4_454
O6 H31A 3.4122 no 4_554
O6 H31B 3.4457 no 4_554
O6 H31C 2.8702 no 4_554
O7 H8 2.8115 no 4_455
O7 H10B 3.3355 no 4_455
O7 H10C 3.0628 no 4_455
O8 H9 3.3588 no 3_655
O8 H17A 2.9524 no 4_454
O9 H5 2.5872 no 2_545
O9 H19 2.9599 no 2_545
O9 H24B 3.3578 no 4_555
O9 H49B 2.9322 no 2_645
O10 H2 2.9102 no 1_655
O10 H19 3.4087 no 1_655
O10 H38A 2.7690 no 3_655
O10 H45A 2.6287 no 4_554
O10 H45B 3.2470 no 4_554
N1 H46A 3.4284 no .
N1 H46B 3.3097 no .
N3 H17A 3.4941 no 2_545
N3 H17C 3.0339 no 2_545
N4 H17C 3.2966 no 2_545
N4 H43 3.2365 no 2_555
N5 H17C 2.9748 no 2_545
N5 H31F 3.5770 no 2_545
N6 H13 3.1974 no 2_545
N6 H17C 3.2293 no 2_545
C1 H46A 3.1850 no .
C1 H46B 2.9486 no .
C1 H47A 3.2681 no .
C2 H17A 3.4931 no 2_545
C2 H17C 2.9763 no 2_545
C2 H43 3.0842 no 2_555
C3 H13 3.3515 no 2_545
C3 H17C 2.9230 no 2_545
C3 H27 3.4493 no 2_545
C4 H46B 3.1640 no .
C5 H6 2.9733 no 3_665
C5 H45A 3.3522 no 2_555
C5 H45C 3.4529 no 2_555
C5 H46B 3.3786 no .
C6 H5 3.3435 no 3_665
C6 H6 3.0107 no 3_665
C6 H45A 3.0859 no 2_555
C6 H45C 3.4884 no 2_555
C6 H45C 3.3577 no 4_554
C6 H46B 3.4864 no 3_665
C6 H49A 3.3315 no 3_665
C7 H45C 3.1125 no 4_554
C8 H45C 3.2443 no 4_554
C8 H31C 3.1606 no 4_554
C8 H31E 3.3233 no 4_554
C9 H38B 3.5449 no 3_655
C10 H12 3.4464 no 3_665
C10 H13 3.4944 no 3_665
C10 H29 3.3338 no 4_554
C10 H41 3.3509 no 4_554
C10 H47A 3.4942 no 3_665
C10 H31C 2.9135 no 4_554
C11 H47A 3.2423 no .
C11 H47B 3.3815 no .
C12 H3 3.4960 no 2_555
C12 H10A 3.2754 no 3_665
C12 H47A 3.0634 no .
C13 H3 3.1297 no 2_555
C13 H10A 3.1029 no 3_665
C13 H37 3.4869 no 2_555
C13 H47A 3.5852 no .
C14 H3 3.3501 no 2_555
C14 H37 2.7526 no 2_555
C14 H31B 3.4030 no 1_655
C15 H22 3.3038 no 4_555
C15 H37 2.9588 no 2_555
C15 H31B 2.7202 no 1_655
C16 H24A 3.4838 no 4_555
C16 H47B 3.5107 no .
C16 H31B 3.3463 no 1_655
C17 H2 3.5887 no 2_555
C17 H30 3.1614 no 2_555
C17 H37 3.3624 no 2_555
C18 H38C 3.1458 no 3_555
C19 H38C 3.4350 no 3_555
C20 H38C 3.5563 no 3_555
C20 H45B 3.0927 no 4_454
C20 H49A 3.5369 no 3_665
C21 H15 3.3634 no 4_454
C21 H36 3.4662 no 3_555
C21 H38C 3.3809 no 3_555
C21 H31A 3.4057 no 4_554
C21 H31C 3.2677 no 4_554
C22 H15 3.1378 no 4_454
C22 H36 3.0627 no 3_555
C22 H38C 3.0703 no 3_555
C22 H31A 2.8633 no 4_554
C22 H31C 3.3958 no 4_554
C23 H17A 3.4819 no 2_545
C23 H38C 2.9425 no 3_555
C24 H16 3.2550 no 4_454
C24 H48B 2.9679 no 3_665
C24 H49A 3.3542 no 3_665
C24 H31C 3.3618 no 4_554
C25 H43 3.3992 no 2_555
C25 H44 3.3470 no 2_555
C25 H48A 3.2890 no 1_455
C26 H3 3.3573 no 2_555
C26 H44 2.8431 no 2_555
C27 H3 3.1710 no 2_555
C27 H10B 3.4579 no 4_455
C27 H44 3.1278 no 2_555
C28 H8 3.3310 no 4_455
C28 H10B 3.0456 no 4_455
C28 H10C 3.1373 no 4_455
C29 H10A 3.2549 no 4_455
C29 H10B 3.2067 no 4_455
C29 H10C 3.0021 no 4_455
C29 H47B 3.0981 no 1_455
C29 H48A 3.1992 no 1_455
C30 H10A 3.5529 no 4_455
C30 H17B 3.2969 no 2_545
C30 H47B 3.3779 no 1_455
C30 H48A 2.9695 no 1_455
C31B H8 2.9996 no 4_455
C31B H10C 2.8809 no 4_455
C31B H15 2.9321 no 1_455
C31B H22 3.1276 no 4_455
C31 H8 3.0043 no 4_455
C31 H34 3.0634 no 4_455
C32 H17C 3.4967 no 2_545
C32 H27 3.2003 no 2_545
C32 H31E 3.5051 no 2_545
C32 H31F 3.1148 no 2_545
C33 H34 3.0632 no 3_655
C33 H31D 3.4161 no 4_554
C33 H31E 3.2907 no 2_545
C33 H31F 2.9693 no 2_545
C34 H33 3.3366 no 3_655
C34 H34 3.1537 no 3_655
C34 H31D 3.1120 no 4_554
C34 H31E 3.0809 no 2_545
C34 H31F 3.3952 no 2_545
C35 H31E 3.0722 no 2_545
C36 H22 3.5907 no 3_555
C36 H27 3.1912 no 2_545
C36 H31E 3.2885 no 2_545
C37 H17C 3.5184 no 2_545
C37 H27 2.8128 no 2_545
C37 H31E 3.4905 no 2_545
C38 H17A 3.0415 no 4_454
C38 H45B 3.3758 no 2_545
C38 H46A 3.3448 no 3_655
C39 H12 3.1091 no 2_545
C39 H13 3.1392 no 2_545
C39 H24A 3.4983 no 4_555
C39 H24B 3.5910 no 4_555
C40 H10B 3.1889 no 4_455
C40 H12 3.1708 no 2_545
C40 H13 3.2951 no 2_545
C40 H24A 3.5113 no 4_555
C40 H24B 3.3271 no 4_555
C41 H10B 2.9429 no 4_455
C41 H12 3.1693 no 2_545
C41 H24B 2.9615 no 4_555
C42 H5 3.3270 no 2_545
C42 H12 3.0811 no 2_545
C42 H24B 2.8235 no 4_555
C42 H49B 3.0897 no 2_645
C43 H12 2.9590 no 2_545
C43 H24B 3.1256 no 4_555
C43 H48A 3.0855 no 2_645
C43 H48B 3.5645 no 2_645
C43 H49B 2.7075 no 2_645
C44 H12 3.0114 no 2_545
C44 H24B 3.4517 no 4_555
C44 H26 3.5084 no 2_545
C44 H48A 3.1540 no 2_645
C44 H48B 3.5275 no 2_645
C45 H5 2.9435 no 2_545
C45 H6 3.0880 no 2_545
C45 H20 3.5285 no 4_555
C45 H38B 3.3464 no 2_555
C45 H46B 3.5227 no 4_455
C45 H49A 3.3918 no 4_455
C46 H6 3.4615 no 3_665
C46 H38A 2.9346 no 3_655
C46 H45A 3.2468 no 4_554
C48 H24B 3.5019 no 3_665
C48 H24C 3.2756 no 3_665
C48 H43 3.2009 no 2_655
C48 H44 3.4800 no 2_655
C49 H2 3.4494 no 1_655
C49 H19 3.5834 no 1_655
C49 H20 3.3598 no 3_665
C49 H24B 3.2764 no 3_665
C49 H24C 3.2831 no 3_665
C49 H43 3.0511 no 2_655
C49 H45A 2.8709 no 4_554
C50 H17B 3.3116 no 2_645
C50 H48B 3.4958 no 2_645
C50 H31F 3.0529 no 2_545
H2 O10 2.9102 no 1_455
H2 C17 3.5887 no 2_545
H2 C49 3.4494 no 1_455
H2 H17A 3.3899 no 2_545
H2 H17B 3.5351 no 2_545
H2 H17C 3.2549 no 2_545
H2 H38A 3.5466 no 3_555
H2 H43 2.9019 no 2_555
H2 H48A 3.1409 no 1_455
H2 H49B 3.2127 no 1_455
H3 C12 3.4960 no 2_545
H3 C13 3.1297 no 2_545
H3 C14 3.3501 no 2_545
H3 C26 3.3573 no 2_545
H3 C27 3.1710 no 2_545
H3 H13 3.2731 no 2_545
H3 H17C 3.2266 no 2_545
H3 H26 3.0773 no 2_545
H3 H27 2.7407 no 2_545
H5 O9 2.5872 no 2_555
H5 C6 3.3435 no 3_665
H5 C42 3.3270 no 2_555
H5 C45 2.9435 no 2_555
H5 H6 2.8940 no 3_665
H5 H45A 2.9531 no 2_555
H5 H45C 2.7614 no 2_555
H5 H46B 3.4483 no .
H6 C5 2.9733 no 3_665
H6 C6 3.0107 no 3_665
H6 C45 3.0880 no 2_555
H6 C46 3.4615 no 3_665
H6 H5 2.8940 no 3_665
H6 H6 2.9106 no 3_665
H6 H45A 2.5159 no 2_555
H6 H45C 2.8922 no 2_555
H6 H46B 2.5962 no 3_665
H6 H49A 2.8955 no 3_665
H8 O7 2.8115 no 4_554
H8 C28 3.3310 no 4_554
H8 C31B 2.9996 no 4_554
H8 C31 3.0043 no 4_554
H8 H41 3.3139 no 4_554
H8 H45C 3.5358 no 4_554
H8 H31A 3.1237 no 4_554
H8 H31C 2.5815 no 4_554
H8 H31D 3.1496 no 4_554
H8 H31E 2.5770 no 4_554
H9 O8 3.3588 no 3_655
H9 H38B 3.2874 no 3_655
H9 H31D 3.3308 no 4_554
H9 H31E 3.1349 no 4_554
H10A F50 3.3469 no 4_454
H10A C12 3.2754 no 3_665
H10A C13 3.1029 no 3_665
H10A C29 3.2549 no 4_554
H10A C30 3.5529 no 4_554
H10A H12 2.9382 no 3_665
H10A H13 2.5952 no 3_665
H10A H29 3.2300 no 4_554
H10A H40 3.5444 no 4_554
H10A H47A 3.1173 no 3_665
H10A H31C 3.4744 no 4_554
H10B O7 3.3355 no 4_554
H10B C27 3.4579 no 4_554
H10B C28 3.0456 no 4_554
H10B C29 3.2067 no 4_554
H10B C40 3.1889 no 4_554
H10B C41 2.9429 no 4_554
H10B H12 3.5648 no 3_665
H10B H29 3.4617 no 4_554
H10B H40 2.9678 no 4_554
H10B H41 2.5175 no 4_554
H10B H45C 3.5560 no 4_554
H10B H31C 3.0896 no 4_554
H10C O7 3.0628 no 4_554
H10C C28 3.1373 no 4_554
H10C C29 3.0021 no 4_554
H10C C31B 2.8809 no 4_554
H10C H29 2.7941 no 4_554
H10C H31A 3.4822 no 4_554
H10C H31B 3.4483 no 4_554
H10C H31C 2.0085 no 4_554
H12 O4 3.3164 no 3_665
H12 C10 3.4464 no 3_665
H12 C39 3.1091 no 2_555
H12 C40 3.1708 no 2_555
H12 C41 3.1693 no 2_555
H12 C42 3.0811 no 2_555
H12 C43 2.9590 no 2_555
H12 C44 3.0114 no 2_555
H12 H10A 2.9382 no 3_665
H12 H10B 3.5648 no 3_665
H12 H43 3.4023 no 2_555
H12 H44 3.5292 no 2_555
H12 H47A 3.1256 no .
H13 F50 3.5245 no 2_655
H13 N6 3.1974 no 2_555
H13 C3 3.3515 no 2_555
H13 C10 3.4944 no 3_665
H13 C39 3.1392 no 2_555
H13 C40 3.2951 no 2_555
H13 H3 3.2731 no 2_555
H13 H10A 2.5952 no 3_665
H13 H30 3.4393 no 2_555
H13 H40 3.3350 no 2_555
H15 O6 2.6240 no 4_555
H15 C21 3.3634 no 4_555
H15 C22 3.1378 no 4_555
H15 C31B 2.9321 no 1_655
H15 H22 2.3951 no 4_555
H15 H36 3.5371 no 2_555
H15 H37 3.0439 no 2_555
H15 H31A 2.9149 no 1_655
H15 H31B 2.3111 no 1_655
H15 H31C 3.1351 no 1_655
H16 O6 3.0447 no 4_555
H16 C24 3.2550 no 4_555
H16 H24A 2.5920 no 4_555
H16 H31B 3.4312 no 1_655
H17A F52 3.3398 no 2_655
H17A O3 3.5493 no 2_655
H17A O8 2.9524 no 4_555
H17A N3 3.4941 no 2_555
H17A C2 3.4931 no 2_555
H17A C23 3.4819 no 2_555
H17A C38 3.0415 no 4_555
H17A H2 3.3899 no 2_555
H17A H23 3.1515 no 2_555
H17A H30 3.4227 no 2_555
H17A H38A 2.9968 no 4_555
H17A H38C 2.7084 no 4_555
H17B F50 3.0331 no 2_655
H17B F52 2.8944 no 2_655
H17B O3 2.7608 no 2_655
H17B C30 3.2969 no 2_555
H17B C50 3.3116 no 2_655
H17B H2 3.5351 no 2_555
H17B H30 2.5117 no 2_555
H17C N3 3.0339 no 2_555
H17C N4 3.2966 no 2_555
H17C N5 2.9748 no 2_555
H17C N6 3.2293 no 2_555
H17C C2 2.9763 no 2_555
H17C C3 2.9230 no 2_555
H17C C32 3.4967 no 2_555
H17C C37 3.5184 no 2_555
H17C H2 3.2549 no 2_555
H17C H3 3.2266 no 2_555
H17C H23 3.3139 no 2_555
H17C H30 3.1019 no 2_555
H17C H37 3.0477 no 2_555
H19 O9 2.9599 no 2_555
H19 O10 3.4087 no 1_455
H19 C49 3.5834 no 1_455
H19 H43 3.0326 no 2_555
H19 H49B 2.8961 no 1_455
H20 C45 3.5285 no 4_454
H20 C49 3.3598 no 3_665
H20 H45B 2.8150 no 4_454
H20 H49A 2.7018 no 3_665
H20 H49B 3.1337 no 3_665
H22 O5 3.5232 no 4_454
H22 C15 3.3038 no 4_454
H22 C31B 3.1276 no 4_554
H22 C36 3.5907 no 3_555
H22 H15 2.3951 no 4_454
H22 H36 2.8711 no 3_555
H22 H38C 3.4812 no 3_555
H22 H31A 2.4569 no 4_554
H22 H31B 3.2383 no 4_554
H22 H31C 3.2298 no 4_554
H22 H31D 3.4169 no 4_554
H23 H17A 3.1515 no 2_545
H23 H17C 3.3139 no 2_545
H23 H38C 3.2898 no 3_555
H24A O2 2.7011 no 4_454
H24A C16 3.4838 no 4_454
H24A C39 3.4983 no 4_454
H24A C40 3.5113 no 4_454
H24A H16 2.5920 no 4_454
H24A H48B 2.9488 no 3_665
H24A H31C 3.5604 no 4_554
H24B O9 3.3578 no 4_454
H24B C39 3.5910 no 4_454
H24B C40 3.3271 no 4_454
H24B C41 2.9615 no 4_454
H24B C42 2.8235 no 4_454
H24B C43 3.1256 no 4_454
H24B C44 3.4517 no 4_454
H24B C48 3.5019 no 3_665
H24B C49 3.2764 no 3_665
H24B H41 3.3546 no 4_454
H24B H45B 3.1961 no 4_454
H24B H48B 2.9347 no 3_665
H24B H49A 3.0489 no 3_665
H24B H49B 2.9480 no 3_665
H24C C48 3.2756 no 3_665
H24C C49 3.2831 no 3_665
H24C H48B 2.5303 no 3_665
H24C H49A 2.7625 no 3_665
H24C H49B 3.4341 no 3_665
H24C H31C 3.0492 no 4_554
H26 C44 3.5084 no 2_555
H26 H3 3.0773 no 2_555
H26 H37 3.5430 no 2_555
H26 H44 2.8964 no 2_555
H27 F51 3.4174 no 2_555
H27 C3 3.4493 no 2_555
H27 C32 3.2003 no 2_555
H27 C36 3.1912 no 2_555
H27 C37 2.8128 no 2_555
H27 H3 2.7407 no 2_555
H27 H36 3.4607 no 2_555
H27 H37 2.8662 no 2_555
H27 H44 3.3658 no 2_555
H29 O3 3.1944 no 1_455
H29 C10 3.3338 no 4_455
H29 H10A 3.2300 no 4_455
H29 H10B 3.4617 no 4_455
H29 H10C 2.7941 no 4_455
H29 H47B 2.7400 no 1_455
H29 H48A 3.5033 no 1_455
H30 O3 2.8226 no 1_455
H30 C17 3.1614 no 2_545
H30 H13 3.4393 no 2_545
H30 H17A 3.4227 no 2_545
H30 H17B 2.5117 no 2_545
H30 H17C 3.1019 no 2_545
H30 H46A 3.4472 no 1_455
H30 H47B 3.2573 no 1_455
H30 H48A 3.1619 no 1_455
H33 C34 3.3366 no 3_655
H33 H34 2.6346 no 3_655
H33 H31D 3.0896 no 4_554
H33 H31F 3.1471 no 2_545
H34 F52 3.2937 no 3_655
H34 C31 3.0634 no 4_554
H34 C33 3.0632 no 3_655
H34 C34 3.1537 no 3_655
H34 H33 2.6346 no 3_655
H34 H34 2.8161 no 3_655
H34 H31A 3.4843 no 4_554
H34 H31D 2.4896 no 4_554
H34 H31E 3.4874 no 2_545
H34 H31E 3.4284 no 4_554
H34 H31F 2.8578 no 4_554
H36 C21 3.4662 no 3_555
H36 C22 3.0627 no 3_555
H36 H15 3.5371 no 2_545
H36 H22 2.8711 no 3_555
H36 H27 3.4607 no 2_545
H37 O5 2.7043 no 2_545
H37 C13 3.4869 no 2_545
H37 C14 2.7526 no 2_545
H37 C15 2.9588 no 2_545
H37 C17 3.3624 no 2_545
H37 H15 3.0439 no 2_545
H37 H17C 3.0477 no 2_545
H37 H26 3.5430 no 2_545
H37 H27 2.8662 no 2_545
H38A O3 3.2337 no 3_655
H38A O10 2.7690 no 3_655
H38A C46 2.9346 no 3_655
H38A H2 3.5466 no 3_555
H38A H17A 2.9968 no 4_454
H38A H45B 3.4173 no 2_545
H38A H46A 2.3959 no 3_655
H38A H46B 3.2584 no 3_655
H38B C9 3.5449 no 3_655
H38B C45 3.3464 no 2_545
H38B H9 3.2874 no 3_655
H38B H41 3.4100 no 2_545
H38B H45B 2.7464 no 2_545
H38B H45C 3.1485 no 2_545
H38C C18 3.1458 no 3_555
H38C C19 3.4350 no 3_555
H38C C20 3.5563 no 3_555
H38C C21 3.3809 no 3_555
H38C C22 3.0703 no 3_555
H38C C23 2.9425 no 3_555
H38C H17A 2.7084 no 4_454
H38C H22 3.4812 no 3_555
H38C H23 3.2898 no 3_555
H38C H45B 3.4596 no 2_545
H40 H10A 3.5444 no 4_455
H40 H10B 2.9678 no 4_455
H40 H13 3.3350 no 2_545
H41 O4 3.5546 no 4_455
H41 C10 3.3509 no 4_455
H41 H8 3.3139 no 4_455
H41 H10B 2.5175 no 4_455
H41 H24B 3.3546 no 4_555
H41 H38B 3.4100 no 2_555
H43 N4 3.2365 no 2_545
H43 C2 3.0842 no 2_545
H43 C25 3.3992 no 2_545
H43 C48 3.2009 no 2_645
H43 C49 3.0511 no 2_645
H43 H2 2.9019 no 2_545
H43 H12 3.4023 no 2_545
H43 H19 3.0326 no 2_545
H43 H48A 2.6777 no 2_645
H43 H48B 3.5042 no 2_645
H43 H49B 2.2787 no 2_645
H44 C25 3.3470 no 2_545
H44 C26 2.8431 no 2_545
H44 C27 3.1278 no 2_545
H44 C48 3.4800 no 2_645
H44 H12 3.5292 no 2_545
H44 H26 2.8964 no 2_545
H44 H27 3.3658 no 2_545
H44 H48A 2.7644 no 2_645
H44 H48B 3.3805 no 2_645
H45A O10 2.6287 no 4_455
H45A C5 3.3522 no 2_545
H45A C6 3.0859 no 2_545
H45A C46 3.2468 no 4_455
H45A C49 2.8709 no 4_455
H45A H5 2.9531 no 2_545
H45A H6 2.5159 no 2_545
H45A H46B 2.8499 no 4_455
H45A H49A 2.4200 no 4_455
H45A H49B 3.2023 no 4_455
H45B O10 3.2470 no 4_455
H45B C20 3.0927 no 4_555
H45B C38 3.3758 no 2_555
H45B H20 2.8150 no 4_555
H45B H24B 3.1961 no 4_555
H45B H38A 3.4173 no 2_555
H45B H38B 2.7464 no 2_555
H45B H38C 3.4596 no 2_555
H45C O4 3.5466 no 4_455
H45C C5 3.4529 no 2_545
H45C C6 3.4884 no 2_545
H45C C6 3.3577 no 4_455
H45C C7 3.1125 no 4_455
H45C C8 3.2443 no 4_455
H45C H5 2.7614 no 2_545
H45C H6 2.8922 no 2_545
H45C H8 3.5358 no 4_455
H45C H10B 3.5560 no 4_455
H45C H38B 3.1485 no 2_555
H45C H46B 3.4221 no 4_455
H46A S3 3.3885 no .
H46A O1 3.5651 no .
H46A O3 2.4764 no .
H46A N1 3.4284 no .
H46A C1 3.1850 no .
H46A C38 3.3448 no 3_655
H46A H30 3.4472 no 1_655
H46A H38A 2.3959 no 3_655
H46B O4 3.4951 no 3_665
H46B N1 3.3097 no .
H46B C1 2.9486 no .
H46B C4 3.1640 no .
H46B C5 3.3786 no .
H46B C6 3.4864 no 3_665
H46B C45 3.5227 no 4_554
H46B H5 3.4483 no .
H46B H6 2.5962 no 3_665
H46B H38A 3.2584 no 3_655
H46B H45A 2.8499 no 4_554
H46B H45C 3.4221 no 4_554
H47A F50 3.2774 no 2_655
H47A O4 2.8899 no 3_665
H47A C1 3.2681 no .
H47A C10 3.4942 no 3_665
H47A C11 3.2423 no .
H47A C12 3.0634 no .
H47A C13 3.5852 no .
H47A H10A 3.1173 no 3_665
H47A H12 3.1256 no .
H47B F50 3.5899 no 2_655
H47B O3 3.2323 no .
H47B C11 3.3815 no .
H47B C16 3.5107 no .
H47B C29 3.0981 no 1_655
H47B C30 3.3779 no 1_655
H47B H29 2.7400 no 1_655
H47B H30 3.2573 no 1_655
H48A F50 3.5107 no 2_655
H48A F51 3.3616 no 2_655
H48A C25 3.2890 no 1_655
H48A C29 3.1992 no 1_655
H48A C30 2.9695 no 1_655
H48A C43 3.0855 no 2_655
H48A C44 3.1540 no 2_655
H48A H2 3.1409 no 1_655
H48A H29 3.5033 no 1_655
H48A H30 3.1619 no 1_655
H48A H43 2.6777 no 2_655
H48A H44 2.7644 no 2_655
H48B F50 2.6166 no 2_655
H48B F51 3.2800 no 2_655
H48B C24 2.9679 no 3_665
H48B C43 3.5645 no 2_655
H48B C44 3.5275 no 2_655
H48B C50 3.4958 no 2_655
H48B H24A 2.9488 no 3_665
H48B H24B 2.9347 no 3_665
H48B H24C 2.5303 no 3_665
H48B H43 3.5042 no 2_655
H48B H44 3.3805 no 2_655
H49A O4 3.3994 no 3_665
H49A C6 3.3315 no 3_665
H49A C20 3.5369 no 3_665
H49A C24 3.3542 no 3_665
H49A C45 3.3918 no 4_554
H49A H6 2.8955 no 3_665
H49A H20 2.7018 no 3_665
H49A H24B 3.0489 no 3_665
H49A H24C 2.7625 no 3_665
H49A H45A 2.4200 no 4_554
H49B O9 2.9322 no 2_655
H49B C42 3.0897 no 2_655
H49B C43 2.7075 no 2_655
H49B H2 3.2127 no 1_655
H49B H19 2.8961 no 1_655
H49B H20 3.1337 no 3_665
H49B H24B 2.9480 no 3_665
H49B H24C 3.4341 no 3_665
H49B H43 2.2787 no 2_655
H49B H45A 3.2023 no 4_554
H31A F52 3.2460 no 2_555
H31A O6 3.4122 no 4_455
H31A C21 3.4057 no 4_455
H31A C22 2.8633 no 4_455
H31A H8 3.1237 no 4_455
H31A H10C 3.4822 no 4_455
H31A H15 2.9149 no 1_455
H31A H22 2.4569 no 4_455
H31A H34 3.4843 no 4_455
H31B F52 2.9672 no 2_555
H31B O6 3.4457 no 4_455
H31B C14 3.4030 no 1_455
H31B C15 2.7202 no 1_455
H31B C16 3.3463 no 1_455
H31B H10C 3.4483 no 4_455
H31B H15 2.3111 no 1_455
H31B H16 3.4312 no 1_455
H31B H22 3.2383 no 4_455
H31C O6 2.8702 no 4_455
H31C C8 3.1606 no 4_455
H31C C10 2.9135 no 4_455
H31C C21 3.2677 no 4_455
H31C C22 3.3958 no 4_455
H31C C24 3.3618 no 4_455
H31C H8 2.5815 no 4_455
H31C H10A 3.4744 no 4_455
H31C H10B 3.0896 no 4_455
H31C H10C 2.0085 no 4_455
H31C H15 3.1351 no 1_455
H31C H22 3.2298 no 4_455
H31C H24A 3.5604 no 4_455
H31C H24C 3.0492 no 4_455
H31D F52 3.0955 no 2_555
H31D C33 3.4161 no 4_455
H31D C34 3.1120 no 4_455
H31D H8 3.1496 no 4_455
H31D H9 3.3308 no 4_455
H31D H22 3.4169 no 4_455
H31D H33 3.0896 no 4_455
H31D H34 2.4896 no 4_455
H31E C8 3.3233 no 4_455
H31E C32 3.5051 no 2_555
H31E C33 3.2907 no 2_555
H31E C34 3.0809 no 2_555
H31E C35 3.0722 no 2_555
H31E C36 3.2885 no 2_555
H31E C37 3.4905 no 2_555
H31E H8 2.5770 no 4_455
H31E H9 3.1349 no 4_455
H31E H34 3.4874 no 2_555
H31E H34 3.4284 no 4_455
H31F F51 2.5112 no 2_555
H31F F52 2.5717 no 2_555
H31F N5 3.5770 no 2_555
H31F C32 3.1148 no 2_555
H31F C33 2.9693 no 2_555
H31F C34 3.3952 no 2_555
H31F C50 3.0529 no 2_555
H31F H33 3.1471 no 2_555
H31F H34 2.8578 no 4_455

loop_
_geom_torsion_atom_site_label_1
_geom_torsion_atom_site_label_2
_geom_torsion_atom_site_label_3
_geom_torsion_atom_site_label_4
_geom_torsion
_geom_torsion_publ_flag
Mo2 Mo1 O1 S3 -3.5(3) no
O1 Mo1 Mo2 O2 -2.69(14) no
O1 Mo1 Mo2 N2 84.54(14) no
O1 Mo1 Mo2 N4 176.98(14) no
O1 Mo1 Mo2 N6 -87.29(14) no
Mo2 Mo1 N1 C1 4.3(4) no
Mo2 Mo1 N1 C4 -172.1(4) no
N1 Mo1 Mo2 O2 -89.95(16) no
N1 Mo1 Mo2 N2 -2.72(15) no
N1 Mo1 Mo2 N4 89.72(16) no
N1 Mo1 Mo2 N6 -174.55(15) no
Mo2 Mo1 N3 C2 2.4(4) no
Mo2 Mo1 N3 C18 168.9(3) no
N3 Mo1 Mo2 O2 -179.83(16) no
N3 Mo1 Mo2 N2 -92.60(16) no
N3 Mo1 Mo2 N4 -0.16(16) no
N3 Mo1 Mo2 N6 95.57(16) no
Mo2 Mo1 N5 C3 -3.0(4) no
Mo2 Mo1 N5 C32 -178.3(4) no
N5 Mo1 Mo2 O2 84.15(16) no
N5 Mo1 Mo2 N2 171.38(16) no
N5 Mo1 Mo2 N4 -96.18(16) no
N5 Mo1 Mo2 N6 -0.45(16) no
O1 Mo1 N1 C1 -90.2(4) no
O1 Mo1 N1 C4 93.3(4) no
N1 Mo1 O1 S3 89.0(4) no
O1 Mo1 N5 C3 91.5(4) no
O1 Mo1 N5 C32 -83.8(4) no
N5 Mo1 O1 S3 -96.3(4) no
N1 Mo1 N3 C2 -90.3(4) no
N1 Mo1 N3 C18 76.2(4) no
N3 Mo1 N1 C1 97.1(4) no
N3 Mo1 N1 C4 -79.3(4) no
N3 Mo1 N5 C3 -96.2(4) no
N3 Mo1 N5 C32 88.5(4) no
N5 Mo1 N3 C2 95.8(4) no
N5 Mo1 N3 C18 -97.7(4) no
Mo1 Mo2 O2 S3 9.8(3) no
Mo1 Mo2 N2 C1 2.2(4) no
Mo1 Mo2 N2 C11 -172.9(4) no
Mo1 Mo2 N4 C2 -2.0(4) no
Mo1 Mo2 N4 C25 171.5(4) no
Mo1 Mo2 N6 C3 4.2(4) no
Mo1 Mo2 N6 C39 168.8(4) no
O2 Mo2 N2 C1 96.4(4) no
O2 Mo2 N2 C11 -78.7(4) no
N2 Mo2 O2 S3 -82.5(3) no
O2 Mo2 N6 C3 -89.9(4) no
O2 Mo2 N6 C39 74.7(4) no
N6 Mo2 O2 S3 101.9(3) no
N2 Mo2 N4 C2 90.6(4) no
N2 Mo2 N4 C25 -95.8(4) no
N4 Mo2 N2 C1 -90.2(4) no
N4 Mo2 N2 C11 94.6(4) no
N4 Mo2 N6 C3 96.8(4) no
N4 Mo2 N6 C39 -98.6(4) no
N6 Mo2 N4 C2 -94.8(4) no
N6 Mo2 N4 C25 78.8(4) no
O1 S3 O2 Mo2 -13.2(4) no
O2 S3 O1 Mo1 10.6(4) no
O3 S3 O1 Mo1 -124.3(4) no
O1 S3 C50 F50 173.0(6) no
O1 S3 C50 F51 -66.8(7) no
O1 S3 C50 F52 54.3(6) no
C50 S3 O1 Mo1 121.0(4) no
O3 S3 O2 Mo2 122.3(4) no
O2 S3 C50 F50 -70.6(6) no
O2 S3 C50 F51 49.7(7) no
O2 S3 C50 F52 170.8(5) no
C50 S3 O2 Mo2 -123.2(4) no
O3 S3 C50 F50 50.6(7) no
O3 S3 C50 F51 170.8(6) no
O3 S3 C50 F52 -68.1(6) no
C10 O4 C7 C6 -174.3(10) no
C10 O4 C7 C8 9.2(15) no
C17 O5 C14 C13 1.5(11) no
C17 O5 C14 C15 -177.7(6) no
C24 O6 C21 C20 11.1(13) no
C24 O6 C21 C22 -166.0(7) no
C31B O7 C28 C27 -176.4(19) no
C31B O7 C28 C29 2(2) no
C31 O7 C28 C27 9.2(15) no
C31 O7 C28 C29 -172.2(11) no
C38 O8 C35 C34 170.0(7) no
C38 O8 C35 C36 -11.5(11) no
C45 O9 C42 C41 -8.7(11) no
C45 O9 C42 C43 172.4(7) no
C46 O10 C49 C48 47.0(9) no
C49 O10 C46 C47 -35.1(10) no
Mo1 N1 C1 N2 -3.4(8) no
Mo1 N1 C4 C5 139.4(5) no
Mo1 N1 C4 C9 -32.5(8) no
C1 N1 C4 C5 -37.1(9) no
C1 N1 C4 C9 151.0(6) no
C4 N1 C1 N2 173.3(5) no
Mo2 N2 C1 N1 0.6(8) no
Mo2 N2 C11 C12 -144.2(5) no
Mo2 N2 C11 C16 33.2(8) no
C1 N2 C11 C12 40.5(9) no
C1 N2 C11 C16 -142.0(6) no
C11 N2 C1 N1 176.0(5) no
Mo1 N3 C2 N4 -4.4(8) no
Mo1 N3 C18 C19 -112.5(6) no
Mo1 N3 C18 C23 60.9(7) no
C2 N3 C18 C19 53.7(9) no
C2 N3 C18 C23 -132.8(6) no
C18 N3 C2 N4 -170.6(6) no
Mo2 N4 C2 N3 4.2(8) no
Mo2 N4 C25 C26 38.5(8) no
Mo2 N4 C25 C30 -138.5(5) no
C2 N4 C25 C26 -147.9(6) no
C2 N4 C25 C30 35.2(9) no
C25 N4 C2 N3 -169.8(5) no
Mo1 N5 C3 N6 6.8(8) no
Mo1 N5 C32 C33 27.4(8) no
Mo1 N5 C32 C37 -151.3(4) no
C3 N5 C32 C33 -147.9(6) no
C3 N5 C32 C37 33.4(9) no
C32 N5 C3 N6 -177.5(5) no
Mo2 N6 C3 N5 -7.4(8) no
Mo2 N6 C39 C40 43.1(7) no
Mo2 N6 C39 C44 -133.7(5) no
C3 N6 C39 C40 -152.2(6) no
C3 N6 C39 C44 30.9(9) no
C39 N6 C3 N5 -172.6(5) no
N1 C4 C5 C6 -174.6(7) no
N1 C4 C9 C8 172.3(7) no
C5 C4 C9 C8 -0.3(13) no
C9 C4 C5 C6 -2.3(13) no
C4 C5 C6 C7 5.6(16) no
C5 C6 C7 O4 177.5(8) no
C5 C6 C7 C8 -6.2(17) no
O4 C7 C8 C9 179.9(8) no
C6 C7 C8 C9 3.7(18) no
C7 C8 C9 C4 -0.2(16) no
N2 C11 C12 C13 178.2(5) no
N2 C11 C16 C15 -177.8(6) no
C12 C11 C16 C15 -0.2(12) no
C16 C11 C12 C13 0.8(10) no
C11 C12 C13 C14 -2.0(10) no
C12 C13 C14 O5 -176.6(6) no
C12 C13 C14 C15 2.5(10) no
O5 C14 C15 C16 177.3(7) no
C13 C14 C15 C16 -1.9(13) no
C14 C15 C16 C11 0.8(14) no
N3 C18 C19 C20 172.4(6) no
N3 C18 C23 C22 -173.0(6) no
C19 C18 C23 C22 0.6(11) no
C23 C18 C19 C20 -1.0(11) no
C18 C19 C20 C21 0.8(11) no
C19 C20 C21 O6 -177.1(7) no
C19 C20 C21 C22 -0.2(12) no
O6 C21 C22 C23 177.0(8) no
C20 C21 C22 C23 -0.1(14) no
C21 C22 C23 C18 -0.0(14) no
N4 C25 C26 C27 -176.9(5) no
N4 C25 C30 C29 177.9(6) no
C26 C25 C30 C29 1.0(11) no
C30 C25 C26 C27 0.2(10) no
C25 C26 C27 C28 -1.1(10) no
C26 C27 C28 O7 179.4(6) no
C26 C27 C28 C29 0.8(11) no
O7 C28 C29 C30 -178.2(7) no
C27 C28 C29 C30 0.4(12) no
C28 C29 C30 C25 -1.3(13) no
N5 C32 C33 C34 179.8(6) no
N5 C32 C37 C36 -179.2(6) no
C33 C32 C37 C36 2.0(10) no
C37 C32 C33 C34 -1.3(11) no
C32 C33 C34 C35 -0.6(12) no
C33 C34 C35 O8 -179.4(7) no
C33 C34 C35 C36 2.0(12) no
O8 C35 C36 C37 -179.8(6) no
C34 C35 C36 C37 -1.3(11) no
C35 C36 C37 C32 -0.7(12) no
N6 C39 C40 C41 -178.0(6) no
N6 C39 C44 C43 179.8(6) no
C40 C39 C44 C43 2.8(10) no
C44 C39 C40 C41 -1.0(10) no
C39 C40 C41 C42 0.7(11) no
C40 C41 C42 O9 178.9(7) no
C40 C41 C42 C43 -2.2(11) no
O9 C42 C43 C44 -176.9(6) no
C41 C42 C43 C44 4.1(12) no
C42 C43 C44 C39 -4.5(12) no
O10 C46 C47 C48 7.7(10) no
C46 C47 C48 C49 19.2(10) no
C47 C48 C49 O10 -41.7(11) no
